data_1576053
loop_
_publ_author_name
'Zhu, Zhenliang'
'Xiao, Jianfei'
'Zhang, Min'
'Huang, Yaoqi'
'Yuan, Shaojun'

_publ_section_title
;
 Precision pore engineering <i>via</i> fit-topology assembly in a
 Zn-porphyrin MOF for selective C<sub>2</sub>H<sub>2</sub> capture.
;
_journal_issue 47
_journal_name_full 'Chemical science'
_journal_page_first 22638
_journal_page_last 22646
_journal_paper_doi 10.1039/d5sc07319g
_journal_volume 16
_journal_year 2025
_chemical_absolute_configuration unk
_chemical_formula_moiety 'C104 N14 O18 Zn7, 0.25[], 0.25[], 0.25[], 0.25[]'
_chemical_formula_sum 'C108 H80 N16 O18 Zn7'
_chemical_formula_weight 2347.47
_space_group_crystal_system monoclinic
_space_group_IT_number 5
_space_group_name_Hall 'C 2y'
_space_group_name_H-M_alt 'C 1 2 1'
_atom_sites_solution_hydrogens mixed
_atom_sites_solution_primary dual
_audit_creation_date 2024-07-24
_audit_creation_method
;
Olex2 1.5
(compiled 2022.04.07 svn.rca3783a0 for OlexSys, GUI svn.r6498)
;
_audit_update_record
;
2024-12-13 deposited with the CCDC.	2025-10-23 downloaded from the CCDC.
;
_cell_angle_alpha 90
_cell_angle_beta 101.660(3)
_cell_angle_gamma 90
_cell_formula_units_Z 4
_cell_length_a 25.6765(19)
_cell_length_b 25.6910(19)
_cell_length_c 22.0059(17)
_cell_measurement_reflns_used 9843
_cell_measurement_temperature 193.00
_cell_measurement_theta_max 56.82
_cell_measurement_theta_min 2.58
_cell_volume 14216.7(19)
_computing_cell_refinement 'SAINT V8.40B (Bruker, 2019)'
_computing_data_collection 'APEX5 V2023.9-2 (Bruker, 2023)'
_computing_data_reduction 'SAINT V8.40B (Bruker, 2019)'
_computing_molecular_graphics 'Olex2 1.5 (Dolomanov et al., 2009)'
_computing_publication_material 'Olex2 1.5 (Dolomanov et al., 2009)'
_computing_structure_refinement 'SHELXL 2019/3 (Sheldrick, 2015)'
_computing_structure_solution 'SHELXT  (Sheldrick, 2015)'
_diffrn_ambient_temperature 193.00
_diffrn_detector CPAD
_diffrn_detector_area_resol_mean 7.41
_diffrn_detector_type 'Bruker PHOTON II'
_diffrn_measured_fraction_theta_full 0.983
_diffrn_measured_fraction_theta_max 0.983
_diffrn_measurement_device 'four-circle diffractometer'
_diffrn_measurement_device_type 'Bruker D8 VENTURE MetalJet PHOTON II'
_diffrn_measurement_method '\w and \f shutterless scans'
_diffrn_measurement_specimen_support 'nylon loop'
_diffrn_radiation_monochromator 'Helios Multi-layer Optic'
_diffrn_radiation_probe x-ray
_diffrn_radiation_type GaK\a
_diffrn_radiation_wavelength 1.34139
_diffrn_reflns_av_unetI/netI 0.0647
_diffrn_reflns_Laue_measured_fraction_full 0.983
_diffrn_reflns_Laue_measured_fraction_max 0.983
_diffrn_reflns_limit_h_max 30
_diffrn_reflns_limit_h_min -30
_diffrn_reflns_limit_k_max 30
_diffrn_reflns_limit_k_min 0
_diffrn_reflns_limit_l_max 26
_diffrn_reflns_limit_l_min 0
_diffrn_reflns_number 25132
_diffrn_reflns_point_group_measured_fraction_full 0.503
_diffrn_reflns_point_group_measured_fraction_max 0.503
_diffrn_reflns_theta_full 53.594
_diffrn_reflns_theta_max 53.907
_diffrn_reflns_theta_min 1.783
_diffrn_source MetalJet
_diffrn_source_current 2.86
_diffrn_source_power 0.19931339999999997
_diffrn_source_type 'Liquid Metal source'
_diffrn_source_voltage 69.69
_diffrn_standards_number 0
_exptl_absorpt_coefficient_mu 1.147
_exptl_absorpt_correction_T_max 0.751210
_exptl_absorpt_correction_T_min 0.570221
_exptl_absorpt_correction_type multi-scan
_exptl_absorpt_process_details
;
 TWINABS-2012/1 (Bruker,2012) was used for absorption correction.
 
For component 1:
 wR2(int) was 0.0928 before and 0.0571 after correction.
 
For component 2:
 wR2(int) was 0.1089 before and 0.0689 after correction.
 
For component 3:
 wR2(int) was 0.0978 before and 0.0661 after correction.
 The Ratio of minimum to maximum transmission is 0.76.

Final HKLF 4 output contains 100378 reflections, Rint = 0.1572
 (43037 with I > 3sig(I), Rint = 0.1515)
;
_exptl_crystal_density_diffrn 1.097
_exptl_crystal_description block
_exptl_crystal_F_000 4776
_exptl_crystal_size_max 0.12
_exptl_crystal_size_mid 0.1
_exptl_crystal_size_min 0.08
_refine_diff_density_max 1.159
_refine_diff_density_min -0.815
_refine_diff_density_rms 0.138
_refine_ls_abs_structure_details
;
No quotients, so Flack parameter determined by classical intensity fit
;
_refine_ls_abs_structure_Flack 0.00(9)
_refine_ls_extinction_coef 0.00059(9)
_refine_ls_extinction_expression Fc^*^=kFc[1+0.001xFc^2^\l^3^/sin(2\q)]^-1/4^
_refine_ls_extinction_method 'SHELXL-2019/2 (Sheldrick 2019)'
_refine_ls_goodness_of_fit_ref 1.079
_refine_ls_hydrogen_treatment constr
_refine_ls_matrix_type full
_refine_ls_number_parameters 1324
_refine_ls_number_reflns 25132
_refine_ls_number_restraints 1722
_refine_ls_restrained_S_all 1.045
_refine_ls_R_factor_all 0.1267
_refine_ls_R_factor_gt 0.1135
_refine_ls_shift/su_max 0.003
_refine_ls_shift/su_mean 0.000
_refine_ls_structure_factor_coef Fsqd
_refine_ls_weighting_details 'w=1/[\s^2^(Fo^2^)+(0.1700P)^2^+210.0000P] where P=(Fo^2^+2Fc^2^)/3'
_refine_ls_weighting_scheme calc
_refine_ls_wR_factor_gt 0.2987
_refine_ls_wR_factor_ref 0.3116
_reflns_Friedel_coverage 0.000
_reflns_Friedel_fraction_full 0.000
_reflns_Friedel_fraction_max 0.000
_reflns_number_gt 21432
_reflns_number_total 25132
_reflns_threshold_expression 'I > 2\s(I)'
_cod_data_source_file d5sc07319g2.cif
_cod_data_source_block 240724lu_lgpz044800_0m_5_sq
_cod_depositor_comments
;
The following automatic conversions were performed:

data item '_diffrn_radiation_probe' value 'X-ray' was changed to
'x-ray' in accordance with the
/home/data/users/saulius/crontab/automatic-downloads/rss-feeds/RSC/lib/dictionaries/cif_core.dic
dictionary named 'cif_core.dic' version 2.4.2 last updated on
2011-04-26.

Automatic conversion script
Id: cif_fix_values 8170 2020-07-09 18:12:32Z antanas 

 Adding full bibliography for 1576053.cif.
;
_cod_database_code 1576053
_shelx_shelxl_version_number 2019/3
_shelx_space_group_comment
;
The symmetry employed for this shelxl refinement is uniquely defined
by the following loop, which should always be used as a source of
symmetry information in preference to the above space-group names.
They are only intended as comments.
;
_shelx_estimated_absorpt_t_max 0.914
_shelx_estimated_absorpt_t_min 0.875
_olex2_refinement_description
;
1. Twinned data refinement
 Scales: 0.355(4)
 0.351(3) 0.294(3)
2. Fixed Uiso
 At 1.2 times of:
  All C(H) groups, All C(H,H) groups, All N(H,H) groups
 At 1.5 times of:
  All C(H,H,H) groups, All O(H) groups
3. Restrained distances
 C98-C97 = C54-C53 = C84-C83 = C90-C93 = C24-C27 = C47-C50 = C6-C5 = C41-C40
 1.5 with sigma of 0.01
 N16-C107 = N16-C108
 1.5 with sigma of 0.01
 O6-C27 = O5-C27 = O3-C50 = O4-C50 = O2-C5 = O1-C5 = O7-C41 = O8-C41 = O10-C53
 = O11-C53 = O17-C84 = O16-C84 = O15-C93 = O14-C93 = O12-C98 = O13-C98
 1.25 with sigma of 0.01
 C3-C4 = C1-C2 = C101-C102 = C104-C103
 1.5 with sigma of 0.01
 N15-C105 = N15-C106
 1.5 with sigma of 0.01
 O5A-C27A = O6A-C27A
 1.25 with sigma of 0.01
 C107-C108
 2.55 with sigma of 0.01
 C105-C106
 2.55 with sigma of 0.01
 C25-C27 \\sim C27-C23
 with sigma of 0.02
 C27A-C24A \\sim C27-C24
 with sigma of 0.02
 C21-C20 \\sim C21A-C20
 with sigma of 0.02
4. Restrained planarity
 N1, N2, N3, C1, C2, C3, C4
 with sigma of 0.1
 N12, N13, N14, C101, C102, C103, C104
 with sigma of 0.1
5. Uiso/Uaniso restraints and constraints
N16 \\sim C107 \\sim C108: within 2A with sigma of 0.01 and sigma for terminal
atoms of 0.02 within 2A
N15 \\sim C105 \\sim C106: within 2A with sigma of 0.01 and sigma for terminal
atoms of 0.02 within 2A
O5 \\sim O6 \\sim C21 \\sim C22 \\sim C23 \\sim C24 \\sim C25 \\sim C26 \\sim
C27 \\sim O5A \\sim O6A \\sim C21A \\sim C22A \\sim C23A \\sim C24A \\sim C25A
\\sim C26A \\sim C27A: within 2A with sigma of 0.01 and sigma for terminal
atoms of 0.02 within 2A
Uanis(C108) \\sim Ueq, Uanis(N16) \\sim Ueq, Uanis(C107) \\sim Ueq: with sigma
of 0.01 and sigma for terminal atoms of 0.02
Uanis(C106) \\sim Ueq, Uanis(N15) \\sim Ueq, Uanis(C105) \\sim Ueq: with sigma
of 0.01 and sigma for terminal atoms of 0.02
Uanis(C101) \\sim Ueq: with sigma of 0.01 and sigma for terminal atoms of 0.02
6. Rigid body (RIGU) restrains
 All non-hydrogen atoms
 with sigma for 1-2 distances of 0.002 and sigma for 1-3 distances of 0.002
7. Others
 Sof(O5A)=Sof(O6A)=Sof(C21A)=Sof(C22A)=Sof(H22A)=Sof(C23A)=Sof(H23A)=Sof(C24A)=
 Sof(C25A)=Sof(H25A)=Sof(C26A)=Sof(H26A)=Sof(C27A)=1-FVAR(1)
 Sof(O5)=Sof(O6)=Sof(C21)=Sof(C22)=Sof(H22)=Sof(C23)=Sof(H23)=Sof(C24)=
 Sof(C25)=Sof(H25)=Sof(C26)=Sof(H26)=Sof(C27)=FVAR(1)
8.a Riding coordinates:
 C105(H10G,H10H,H10I), C106(H10J,H10K,H10L), C107(H10M,H10N,H10O)
8.b Ternary CH refined with riding coordinates:
 O18(H18), O9(H9)
8.c Secondary CH2 refined with riding coordinates:
 C12(H12A,H12B), C13(H13A,H13B), N15(H15A,H15B), N16(H16A,H16B)
8.d Aromatic/amide H refined with riding coordinates:
 C8(H8), C7(H7), C52(H52), C51(H51), C17(H17), C18(H18A), C29(H29), C30(H30),
 C34(H34), C35(H35), C38(H38), C39(H39), C42(H42), C43(H43), C45(H45), C46(H46),
  C48(H48), C49(H49), C55(H55), C56(H56), C58(H58), C59(H59), C62(H62),
 C63(H63), C67(H67), C68(H68), C72(H72), C73(H73), C77(H77), C78(H78), C81(H81),
  C82(H82), C85(H85), C86(H86), C88(H88), C92(H92), C91(H91), C89(H89),
 C95(H95), C96(H96), C99(H99), C100(H100), C22(H22), C23(H23), C25(H25),
 C26(H26), C22A(H22A), C23A(H23A), C25A(H25A), C26A(H26A)
8.e Fitted hexagon refined as free rotating group:
 C9(C8,C7,C6,C52,C51), C37(C38,C39,C40,C42,C43), C44(C45,C46,C47,C48,C49),
 C55(C56,C57,C58,C59,C54), C81(C82,C83,C85,C86,C80), C88(C87,C92,C91,C90,C89),
 C95(C96,C97,C99,C100,C94), C21(C22,C23,C24,C25,C26), C21A(C22A,C23A,C24A,C25A,
 C26A)
8.f Idealised Me refined as rotating group:
 C1(H1A,H1B,H1C), C4(H4A,H4B,H4C), C101(H10A,H10B,H10C), C104(H10D,H10E,H10F),
 C108(H10P,H10Q,H10R)
;
_platon_squeeze_void_probe_radius 1.20
_olex2_submission_special_instructions 'No special instructions were received'
_site XU

loop_
_space_group_symop_operation_xyz
'x, y, z'
'-x, y, -z'
'x+1/2, y+1/2, z'
'-x+1/2, y+1/2, -z'

loop_
_atom_site_label
_atom_site_type_symbol
_atom_site_fract_x
_atom_site_fract_y
_atom_site_fract_z
_atom_site_U_iso_or_equiv
_atom_site_adp_type
_atom_site_occupancy
_atom_site_site_symmetry_order
_atom_site_calc_flag
_atom_site_refinement_flags_posn
_atom_site_refinement_flags_adp
_atom_site_refinement_flags_occupancy
_atom_site_disorder_assembly
_atom_site_disorder_group
Zn1 Zn -0.2383(2) 0.9334(2) 0.3614(3) 0.0415(12) Uani 1 1 d . . . . .
Zn2 Zn 0.21677(18) 0.98021(19) 0.3571(2) 0.0372(11) Uani 1 1 d . . . . .
Zn3 Zn 0.1731(2) 0.52290(19) 0.3652(2) 0.0406(12) Uani 1 1 d . . . . .
Zn4 Zn 0.2485(2) 0.5325(2) 0.2500(3) 0.0298(6) Uani 1 1 d . . . . .
Zn5 Zn 0.32272(16) 0.54262(15) 0.13478(19) 0.0254(9) Uani 1 1 d . . . . .
Zn6 Zn 0.27919(16) 0.08578(16) 0.14439(19) 0.0255(8) Uani 1 1 d . . . . .
Zn7 Zn 0.73492(17) 0.13232(15) 0.1392(2) 0.0267(9) Uani 1 1 d . . . . .
O1 O -0.1675(10) 0.9438(9) 0.3486(13) 0.054(6) Uani 1 1 d D . . . .
O2 O -0.1716(9) 1.0172(9) 0.2953(14) 0.057(7) Uani 1 1 d D . . . .
O3 O 0.2211(11) 1.3684(9) 0.3365(11) 0.069(6) Uani 1 1 d D . . . .
O4 O 0.2889(15) 1.3495(12) 0.4067(18) 0.130(16) Uani 1 1 d D . . . .
O7 O 0.1861(10) 0.5973(10) 0.3626(13) 0.056(6) Uani 1 1 d D . . . .
O18 O 0.7821(8) 0.0823(8) 0.1911(8) 0.025(3) Uani 1 1 d . . . . .
H18 H 0.809281 0.103753 0.219260 0.038 Uiso 1 1 calc R U . . .
O8 O 0.2487(10) 0.6012(9) 0.3050(12) 0.051(6) Uani 1 1 d D . . . .
O9 O 0.2108(8) 0.4836(10) 0.3075(11) 0.040(5) Uani 1 1 d . . . . .
H9 H 0.183515 0.462232 0.279417 0.060 Uiso 1 1 calc R U . . .
O10 O 0.2536(8) 0.4689(9) 0.1947(11) 0.039(5) Uani 1 1 d D . . . .
O11 O 0.3235(8) 0.4678(8) 0.1487(10) 0.037(4) Uani 1 1 d D . . . .
O12 O -0.1036(10) 0.0758(10) 0.1583(11) 0.050(5) Uani 1 1 d D . . . .
O13 O -0.1020(12) 0.0324(14) 0.0730(12) 0.085(10) Uani 1 1 d D . . . .
O14 O 0.2364(9) -0.2917(9) 0.1331(11) 0.062(5) Uani 1 1 d D . . . .
O15 O 0.3173(10) -0.2993(9) 0.1862(13) 0.073(7) Uani 1 1 d D . . . .
O16 O 0.6714(9) 0.0480(9) 0.2018(11) 0.045(5) Uani 1 1 d D . . . .
O17 O 0.6626(9) 0.1226(8) 0.1487(13) 0.045(5) Uani 1 1 d D . . . .
N1 N -0.2737(11) 1.0002(11) 0.4453(13) 0.047(6) Uani 1 1 d . . . . .
N2 N -0.2440(11) 0.9607(11) 0.4454(13) 0.042(5) Uani 1 1 d . . . . .
N3 N -0.2345(12) 0.9832(11) 0.5409(13) 0.044(6) Uani 1 1 d . . . . .
N4 N 0.1582(11) 0.9245(11) 0.3409(15) 0.042(6) Uani 1 1 d . . . . .
N5 N 0.1582(10) 1.0389(11) 0.3361(12) 0.035(4) Uani 1 1 d . . . . .
N6 N 0.2678(10) 1.0365(11) 0.3343(11) 0.033(4) Uani 1 1 d . . . . .
N7 N 0.2726(11) 0.9230(11) 0.3457(12) 0.035(4) Uani 1 1 d . . . . .
N8 N 0.2253(10) 0.1422(9) 0.1611(13) 0.032(5) Uani 1 1 d . . . . .
N9 N 0.2272(10) 0.0310(11) 0.1686(12) 0.034(5) Uani 1 1 d . . . . .
N10 N 0.3407(10) 0.0324(9) 0.1582(13) 0.035(5) Uani 1 1 d . . . . .
N11 N 0.3372(9) 0.1429(9) 0.1626(12) 0.026(4) Uani 1 1 d . . . . .
N12 N 0.7385(9) 0.1020(10) 0.0563(12) 0.034(5) Uani 1 1 d . . . . .
N13 N 0.7801(9) 0.0640(10) 0.0555(11) 0.033(5) Uani 1 1 d . . . . .
N14 N 0.7385(10) 0.0817(11) -0.0438(11) 0.036(5) Uani 1 1 d . . . . .
C1 C -0.2976(15) 1.0634(10) 0.5240(16) 0.054(8) Uani 1 1 d D . . . .
H1A H -0.270964 1.082494 0.553949 0.081 Uiso 1 1 calc R U . . .
H1B H -0.326813 1.052737 0.543739 0.081 Uiso 1 1 calc R U . . .
H1C H -0.311409 1.085934 0.488408 0.081 Uiso 1 1 calc R U . . .
C2 C -0.2722(12) 1.0158(9) 0.5020(13) 0.037(6) Uani 1 1 d D . . . .
C3 C -0.2189(15) 0.9532(14) 0.5021(19) 0.063(11) Uani 1 1 d D . . . .
C4 C -0.1840(19) 0.9066(17) 0.5185(19) 0.11(2) Uani 1 1 d D . . . .
H4A H -0.202551 0.875449 0.499552 0.159 Uiso 1 1 calc R U . . .
H4B H -0.175425 0.902406 0.563719 0.159 Uiso 1 1 calc R U . . .
H4C H -0.151065 0.911314 0.503088 0.159 Uiso 1 1 calc R U . . .
C5 C -0.1458(6) 0.9803(9) 0.3243(13) 0.032(5) Uani 1 1 d D . . . .
C9 C 0.0225(6) 0.9799(11) 0.3357(12) 0.049(7) Uani 1 1 d G . . . .
C8 C 0.0020(7) 0.9565(10) 0.3827(11) 0.056(9) Uani 1 1 d G . . . .
H8 H 0.025234 0.939926 0.416271 0.067 Uiso 1 1 calc R U . . .
C7 C -0.0524(8) 0.9572(10) 0.3808(9) 0.046(7) Uani 1 1 d G . . . .
H7 H -0.066422 0.941206 0.412959 0.055 Uiso 1 1 calc R U . . .
C6 C -0.0864(5) 0.9814(10) 0.3317(11) 0.038(6) Uani 1 1 d DG . . . .
C52 C -0.0660(7) 1.0048(11) 0.2846(10) 0.079(14) Uani 1 1 d G . . . .
H52 H -0.089185 1.021346 0.251095 0.095 Uiso 1 1 calc R U . . .
C51 C -0.0115(8) 1.0041(12) 0.2866(11) 0.067(10) Uani 1 1 d G . . . .
H51 H 0.002471 1.020067 0.254406 0.080 Uiso 1 1 calc R U . . .
C10 C 0.0804(13) 0.9758(12) 0.3350(17) 0.042(6) Uani 1 1 d . . . . .
C11 C 0.1055(14) 1.0281(15) 0.3483(19) 0.048(8) Uani 1 1 d . . . . .
C12 C 0.0843(14) 1.0765(15) 0.3572(19) 0.046(7) Uani 1 1 d . . . . .
H12A H 0.074489 1.077995 0.398424 0.055 Uiso 1 1 calc R U . . .
H12B H 0.051900 1.082811 0.325076 0.055 Uiso 1 1 calc R U . . .
C13 C 0.1245(13) 1.1163(13) 0.3531(18) 0.046(7) Uani 1 1 d . . . . .
H13A H 0.111562 1.139769 0.317576 0.055 Uiso 1 1 calc R U . . .
H13B H 0.131947 1.137367 0.391525 0.055 Uiso 1 1 calc R U . . .
C14 C 0.1705(14) 1.0906(14) 0.3450(17) 0.040(6) Uani 1 1 d . . . . .
C15 C 0.2110(13) 1.1144(13) 0.3373(17) 0.042(6) Uani 1 1 d . . . . .
C16 C 0.2586(13) 1.0925(12) 0.3257(14) 0.036(5) Uani 1 1 d . . . . .
C17 C 0.3098(14) 1.1143(14) 0.3107(16) 0.044(6) Uani 1 1 d . . . . .
H17 H 0.317221 1.149698 0.303097 0.052 Uiso 1 1 calc R U . . .
C18 C 0.3437(15) 1.0712(12) 0.3103(16) 0.043(6) Uani 1 1 d . . . . .
H18A H 0.377776 1.072600 0.299677 0.052 Uiso 1 1 calc R U . . .
C19 C 0.3204(13) 1.0269(14) 0.3276(15) 0.035(5) Uani 1 1 d . . . . .
C20 C 0.3503(15) 0.9835(16) 0.3462(19) 0.049(6) Uani 1 1 d D . . . .
C28 C 0.3272(14) 0.9325(15) 0.3549(17) 0.042(6) Uani 1 1 d . . . . .
C29 C 0.3531(14) 0.8797(15) 0.3633(17) 0.046(7) Uani 1 1 d . . . . .
H29 H 0.389986 0.871737 0.371278 0.055 Uiso 1 1 calc R U . . .
C30 C 0.3129(14) 0.8474(15) 0.3571(19) 0.052(8) Uani 1 1 d . . . . .
H30 H 0.317347 0.810720 0.359234 0.063 Uiso 1 1 calc R U . . .
C31 C 0.2621(12) 0.8717(14) 0.3469(15) 0.039(6) Uani 1 1 d . . . . .
C32 C 0.2151(14) 0.8480(15) 0.3380(18) 0.045(6) Uani 1 1 d . . . . .
C33 C 0.1666(14) 0.8726(14) 0.3324(16) 0.038(6) Uani 1 1 d . . . . .
C34 C 0.1139(14) 0.8479(14) 0.3294(16) 0.043(6) Uani 1 1 d . . . . .
H34 H 0.106926 0.811623 0.330909 0.052 Uiso 1 1 calc R U . . .
C35 C 0.0773(14) 0.8871(13) 0.3242(18) 0.045(7) Uani 1 1 d . . . . .
H35 H 0.039648 0.883875 0.314353 0.054 Uiso 1 1 calc R U . . .
C36 C 0.1056(13) 0.9308(13) 0.3357(17) 0.038(6) Uani 1 1 d . . . . .
C37 C 0.2155(11) 0.7883(6) 0.3445(12) 0.048(7) Uani 1 1 d G . . . .
C38 C 0.1900(11) 0.7589(8) 0.3828(12) 0.066(11) Uani 1 1 d G . . . .
H38 H 0.172217 0.775743 0.411255 0.079 Uiso 1 1 calc R U . . .
C39 C 0.1906(11) 0.7049(8) 0.3796(10) 0.050(7) Uani 1 1 d G . . . .
H39 H 0.173209 0.684795 0.405822 0.060 Uiso 1 1 calc R U . . .
C40 C 0.2166(11) 0.6802(6) 0.3380(11) 0.044(7) Uani 1 1 d DG . . . .
C42 C 0.2421(10) 0.7096(8) 0.2997(11) 0.057(9) Uani 1 1 d G . . . .
H42 H 0.259887 0.692786 0.271267 0.068 Uiso 1 1 calc R U . . .
C43 C 0.2415(10) 0.7637(8) 0.3029(11) 0.049(7) Uani 1 1 d G . . . .
H43 H 0.258896 0.783734 0.276699 0.059 Uiso 1 1 calc R U . . .
C41 C 0.2168(13) 0.6217(7) 0.3337(16) 0.044(7) Uani 1 1 d D . . . .
C44 C 0.2187(11) 1.1718(6) 0.3414(13) 0.051(6) Uani 1 1 d G . . . .
C45 C 0.1854(9) 1.2085(8) 0.3070(10) 0.049(6) Uani 1 1 d G . . . .
H45 H 0.156046 1.197486 0.276097 0.059 Uiso 1 1 calc R U . . .
C46 C 0.1950(10) 1.2612(7) 0.3178(11) 0.060(8) Uani 1 1 d G . . . .
H46 H 0.172265 1.286326 0.294280 0.071 Uiso 1 1 calc R U . . .
C47 C 0.2380(12) 1.2773(6) 0.3630(13) 0.069(9) Uani 1 1 d DG . . . .
C48 C 0.2713(11) 1.2406(9) 0.3973(13) 0.089(14) Uani 1 1 d G . . . .
H48 H 0.300670 1.251577 0.428220 0.106 Uiso 1 1 calc R U . . .
C49 C 0.2617(11) 1.1878(8) 0.3865(14) 0.093(16) Uani 1 1 d G . . . .
H49 H 0.284452 1.162736 0.410038 0.111 Uiso 1 1 calc R U . . .
C50 C 0.2482(13) 1.3348(7) 0.3696(16) 0.067(8) Uani 1 1 d D . . . .
C53 C 0.2844(10) 0.4467(6) 0.1657(16) 0.038(6) Uani 1 1 d D . . . .
C55 C 0.2633(9) 0.3613(6) 0.2068(10) 0.043(7) Uani 1 1 d G . . . .
H55 H 0.250840 0.379642 0.238457 0.051 Uiso 1 1 calc R U . . .
C56 C 0.2632(10) 0.3072(6) 0.2063(9) 0.043(7) Uani 1 1 d G . . . .
H56 H 0.250529 0.288562 0.237760 0.051 Uiso 1 1 calc R U . . .
C57 C 0.2814(9) 0.2803(4) 0.1600(10) 0.030(5) Uani 1 1 d G . . . .
C58 C 0.2999(9) 0.3076(6) 0.1140(9) 0.037(6) Uani 1 1 d G . . . .
H58 H 0.312410 0.289212 0.082293 0.044 Uiso 1 1 calc R U . . .
C59 C 0.3001(9) 0.3617(6) 0.1144(9) 0.049(8) Uani 1 1 d G . . . .
H59 H 0.312721 0.380293 0.082989 0.059 Uiso 1 1 calc R U . . .
C54 C 0.2818(9) 0.3885(4) 0.1608(10) 0.029(5) Uani 1 1 d DG . . . .
C60 C 0.2807(11) 0.2208(10) 0.1559(14) 0.023(5) Uani 1 1 d . . . . .
C61 C 0.2287(11) 0.1961(11) 0.1504(16) 0.033(6) Uani 1 1 d . . . . .
C62 C 0.1777(11) 0.2206(11) 0.1377(15) 0.032(6) Uani 1 1 d . . . . .
H62 H 0.169522 0.256329 0.129935 0.038 Uiso 1 1 calc R U . . .
C63 C 0.1447(12) 0.1816(11) 0.1395(17) 0.035(6) Uani 1 1 d . . . . .
H63 H 0.106989 0.184387 0.131267 0.042 Uiso 1 1 calc R U . . .
C64 C 0.1740(11) 0.1342(11) 0.1557(14) 0.026(5) Uani 1 1 d . . . . .
C65 C 0.1500(12) 0.0860(11) 0.1622(14) 0.029(4) Uani 1 1 d . . . . .
C66 C 0.1773(14) 0.0377(13) 0.1731(16) 0.037(6) Uani 1 1 d . . . . .
C67 C 0.1549(14) -0.0147(12) 0.1879(17) 0.045(8) Uani 1 1 d . . . . .
H67 H 0.119991 -0.023104 0.192950 0.054 Uiso 1 1 calc R U . . .
C68 C 0.1966(14) -0.0451(14) 0.192(2) 0.048(8) Uani 1 1 d . . . . .
H68 H 0.198395 -0.080302 0.205314 0.058 Uiso 1 1 calc R U . . .
C69 C 0.2368(13) -0.0189(11) 0.1735(16) 0.035(6) Uani 1 1 d . . . . .
C70 C 0.2802(12) -0.0467(11) 0.1666(14) 0.030(5) Uani 1 1 d . . . . .
C71 C 0.3335(13) -0.0225(11) 0.1586(16) 0.031(6) Uani 1 1 d . . . . .
C72 C 0.3824(12) -0.0450(11) 0.1428(16) 0.038(6) Uani 1 1 d . . . . .
H72 H 0.387124 -0.080566 0.133452 0.046 Uiso 1 1 calc R U . . .
C73 C 0.4156(15) -0.0107(13) 0.1438(18) 0.044(8) Uani 1 1 d . . . . .
H73 H 0.451029 -0.014898 0.137999 0.053 Uiso 1 1 calc R U . . .
C74 C 0.3904(11) 0.0371(11) 0.1555(12) 0.026(4) Uani 1 1 d . . . . .
C75 C 0.4166(11) 0.0819(10) 0.1599(14) 0.030(5) Uani 1 1 d . . . . .
C76 C 0.3916(11) 0.1326(11) 0.1726(13) 0.024(5) Uani 1 1 d . . . . .
C77 C 0.4202(13) 0.1850(12) 0.1843(19) 0.046(8) Uani 1 1 d . . . . .
H77 H 0.457412 0.190904 0.190641 0.055 Uiso 1 1 calc R U . . .
C78 C 0.3813(12) 0.2216(12) 0.1837(18) 0.041(7) Uani 1 1 d . . . . .
H78 H 0.386786 0.257304 0.194475 0.049 Uiso 1 1 calc R U . . .
C79 C 0.3313(12) 0.1965(10) 0.1642(16) 0.029(6) Uani 1 1 d . . . . .
C81 C 0.5002(7) 0.1182(8) 0.1230(9) 0.040(6) Uani 1 1 d G . . . .
H81 H 0.478985 0.140085 0.093024 0.048 Uiso 1 1 calc R U . . .
C82 C 0.5550(7) 0.1169(9) 0.1281(10) 0.047(7) Uani 1 1 d G . . . .
H82 H 0.571311 0.137956 0.101756 0.056 Uiso 1 1 calc R U . . .
C83 C 0.5861(5) 0.0848(9) 0.1720(10) 0.035(6) Uani 1 1 d DG . . . .
C85 C 0.5623(6) 0.0540(8) 0.2106(9) 0.036(5) Uani 1 1 d G . . . .
H85 H 0.583462 0.032136 0.240512 0.044 Uiso 1 1 calc R U . . .
C86 C 0.5074(7) 0.0553(8) 0.2054(10) 0.043(7) Uani 1 1 d G . . . .
H86 H 0.491137 0.034265 0.231781 0.051 Uiso 1 1 calc R U . . .
C80 C 0.4764(5) 0.0874(9) 0.1616(11) 0.035(6) Uani 1 1 d G . . . .
C84 C 0.6445(6) 0.0835(9) 0.1721(14) 0.036(6) Uani 1 1 d D . . . .
C88 C 0.2442(8) -0.1304(6) 0.1152(10) 0.043(6) Uani 1 1 d G . . . .
H88 H 0.218507 -0.110832 0.087275 0.052 Uiso 1 1 calc R U . . .
C87 C 0.2839(10) -0.1049(5) 0.1570(11) 0.046(7) Uani 1 1 d G . . . .
C92 C 0.3215(9) -0.1335(7) 0.1979(11) 0.055(8) Uani 1 1 d G . . . .
H92 H 0.348615 -0.116087 0.226486 0.066 Uiso 1 1 calc R U . . .
C91 C 0.3195(9) -0.1876(7) 0.1970(11) 0.056(8) Uani 1 1 d G . . . .
H91 H 0.345268 -0.207108 0.224931 0.067 Uiso 1 1 calc R U . . .
C90 C 0.2799(10) -0.2130(5) 0.1552(12) 0.059(8) Uani 1 1 d DG . . . .
C89 C 0.2422(9) -0.1844(7) 0.1143(10) 0.057(8) Uani 1 1 d G . . . .
H89 H 0.215160 -0.201855 0.085719 0.069 Uiso 1 1 calc R U . . .
C93 C 0.2801(9) -0.2715(6) 0.1579(14) 0.052(6) Uani 1 1 d D . . . .
C95 C 0.0614(7) 0.1049(9) 0.1893(9) 0.040(6) Uani 1 1 d G . . . .
H95 H 0.080014 0.124737 0.223287 0.048 Uiso 1 1 calc R U . . .
C96 C 0.0065(7) 0.0996(9) 0.1802(10) 0.044(6) Uani 1 1 d G . . . .
H96 H -0.012423 0.115813 0.207892 0.053 Uiso 1 1 calc R U . . .
C97 C -0.0207(5) 0.0705(10) 0.1305(10) 0.039(5) Uani 1 1 d DG . . . .
C99 C 0.0070(7) 0.0468(11) 0.0899(10) 0.075(12) Uani 1 1 d G . . . .
H99 H -0.011539 0.026943 0.055930 0.090 Uiso 1 1 calc R U . . .
C100 C 0.0620(7) 0.0521(10) 0.0990(11) 0.057(9) Uani 1 1 d G . . . .
H100 H 0.080897 0.035867 0.071325 0.069 Uiso 1 1 calc R U . . .
C94 C 0.0891(5) 0.0811(9) 0.1488(11) 0.035(5) Uani 1 1 d G . . . .
C98 C -0.0786(7) 0.0571(13) 0.1194(12) 0.044(5) Uani 1 1 d D . . . .
C101 C 0.8114(15) 0.0174(14) -0.0275(17) 0.074(11) Uani 1 1 d D U . . .
H10A H 0.845281 0.035014 -0.027483 0.111 Uiso 1 1 calc R U . . .
H10B H 0.797214 0.003365 -0.068923 0.111 Uiso 1 1 calc R U . . .
H10C H 0.817132 -0.011064 0.002758 0.111 Uiso 1 1 calc R U . . .
C102 C 0.7726(12) 0.0555(11) -0.0104(14) 0.040(7) Uani 1 1 d D . . . .
C103 C 0.7163(11) 0.1117(11) -0.0009(15) 0.037(6) Uani 1 1 d D . . . .
C104 C 0.6691(14) 0.1469(15) -0.0170(17) 0.069(13) Uani 1 1 d D . . . .
H10D H 0.637258 0.126174 -0.033316 0.104 Uiso 1 1 calc R U . . .
H10E H 0.674876 0.172036 -0.048403 0.104 Uiso 1 1 calc R U . . .
H10F H 0.664105 0.165512 0.020325 0.104 Uiso 1 1 calc R U . . .
O5 O 0.6025(15) 1.0212(15) 0.370(2) 0.064(6) Uani 0.58(3) 1 d D U P A 1
O6 O 0.6031(15) 0.9529(15) 0.323(2) 0.063(7) Uani 0.58(3) 1 d D U P A 1
C21 C 0.4077(9) 0.983(2) 0.341(3) 0.056(5) Uani 0.58(3) 1 d DG U P A 1
C22 C 0.4287(10) 0.9500(19) 0.301(2) 0.056(5) Uani 0.58(3) 1 d G U P A 1
H22 H 0.405695 0.928629 0.272512 0.067 Uiso 0.58(3) 1 calc R U P A 1
C23 C 0.4833(11) 0.9483(14) 0.3047(18) 0.057(6) Uani 0.58(3) 1 d DG U P A 1
H23 H 0.497611 0.925910 0.277916 0.068 Uiso 0.58(3) 1 calc R U P A 1
C24 C 0.5169(8) 0.9795(15) 0.3471(19) 0.058(5) Uani 0.58(3) 1 d DG U P A 1
C25 C 0.4959(12) 1.0123(15) 0.3863(18) 0.060(5) Uani 0.58(3) 1 d DG U P A 1
H25 H 0.518874 1.033669 0.415234 0.072 Uiso 0.58(3) 1 calc R U P A 1
C26 C 0.4413(13) 1.0140(19) 0.383(2) 0.059(6) Uani 0.58(3) 1 d G U P A 1
H26 H 0.426958 1.036389 0.409831 0.071 Uiso 0.58(3) 1 calc R U P A 1
C27 C 0.5741(11) 0.9853(17) 0.342(3) 0.062(5) Uani 0.58(3) 1 d D U P A 1
O5A O 0.602(2) 1.040(3) 0.415(3) 0.064(7) Uani 0.42(3) 1 d D U P A 2
O6A O 0.602(3) 0.983(3) 0.343(3) 0.061(6) Uani 0.42(3) 1 d D U P A 2
C21A C 0.4091(11) 0.985(3) 0.352(4) 0.057(5) Uani 0.42(3) 1 d DG U P A 2
C22A C 0.4401(19) 0.963(3) 0.314(3) 0.056(6) Uani 0.42(3) 1 d G U P A 2
H22A H 0.423950 0.941873 0.279860 0.067 Uiso 0.42(3) 1 calc R U P A 2
C23A C 0.4947(17) 0.971(3) 0.326(3) 0.058(5) Uani 0.42(3) 1 d G U P A 2
H23A H 0.515899 0.955814 0.300102 0.069 Uiso 0.42(3) 1 calc R U P A 2
C24A C 0.5183(11) 1.002(3) 0.376(3) 0.059(5) Uani 0.42(3) 1 d DG U P A 2
C25A C 0.487(2) 1.025(3) 0.414(3) 0.060(6) Uani 0.42(3) 1 d G U P A 2
H25A H 0.503503 1.045588 0.447964 0.072 Uiso 0.42(3) 1 calc R U P A 2
C26A C 0.433(2) 1.016(3) 0.402(3) 0.059(6) Uani 0.42(3) 1 d G U P A 2
H26A H 0.411554 1.031646 0.427723 0.070 Uiso 0.42(3) 1 calc R U P A 2
C27A C 0.5768(17) 1.008(3) 0.377(4) 0.061(6) Uani 0.42(3) 1 d D U P A 2
N15 N 0.493(6) 0.422(6) 0.123(6) 0.45(6) Uani 1 1 d D U . . .
H15A H 0.477278 0.415081 0.082685 0.542 Uiso 1 1 calc R U . . .
H15B H 0.492043 0.457577 0.127312 0.542 Uiso 1 1 calc R U . . .
C105 C 0.459(5) 0.399(8) 0.164(8) 0.45(6) Uani 1 1 d D U . . .
H10G H 0.429189 0.378188 0.141521 0.680 Uiso 1 1 d R U . . .
H10H H 0.445849 0.427458 0.185681 0.680 Uiso 1 1 d R U . . .
H10I H 0.482189 0.376308 0.194211 0.680 Uiso 1 1 d R U . . .
C106 C 0.550(5) 0.405(8) 0.133(8) 0.45(6) Uani 1 1 d D U . . .
H10J H 0.553190 0.372024 0.113046 0.678 Uiso 1 1 d R U . . .
H10K H 0.563800 0.402024 0.178136 0.678 Uiso 1 1 d R U . . .
H10L H 0.569560 0.432214 0.116226 0.678 Uiso 1 1 d R U . . .
N16 N 0.589(3) 0.901(3) 0.148(3) 0.23(2) Uani 1 1 d D U . . .
H16A H 0.601145 0.903495 0.190057 0.274 Uiso 1 1 calc R U . . .
H16B H 0.558362 0.881546 0.142626 0.274 Uiso 1 1 calc R U . . .
C107 C 0.574(4) 0.955(3) 0.123(4) 0.22(3) Uani 1 1 d D U . . .
H10M H 0.535747 0.960184 0.117460 0.335 Uiso 1 1 d R U . . .
H10N H 0.585416 0.958874 0.083740 0.335 Uiso 1 1 d R U . . .
H10O H 0.592727 0.980264 0.153260 0.335 Uiso 1 1 d R U . . .
C108 C 0.629(4) 0.872(3) 0.121(4) 0.23(3) Uani 1 1 d D U . . .
H10P H 0.619811 0.875229 0.075252 0.339 Uiso 1 1 calc R U . . .
H10Q H 0.629208 0.835452 0.132393 0.339 Uiso 1 1 calc R U . . .
H10R H 0.664275 0.887269 0.135831 0.339 Uiso 1 1 calc R U . . .

loop_
_atom_site_aniso_label
_atom_site_aniso_U_11
_atom_site_aniso_U_22
_atom_site_aniso_U_33
_atom_site_aniso_U_23
_atom_site_aniso_U_13
_atom_site_aniso_U_12
Zn1 0.031(2) 0.039(3) 0.055(3) 0.003(2) 0.010(2) -0.013(2)
Zn2 0.024(2) 0.032(2) 0.057(3) 0.003(2) 0.010(2) -0.0072(18)
Zn3 0.034(3) 0.039(3) 0.054(3) -0.002(2) 0.019(2) -0.0142(19)
Zn4 0.0249(14) 0.0219(13) 0.0444(13) -0.0013(10) 0.0109(11) -0.0021(10)
Zn5 0.0192(19) 0.018(2) 0.040(2) 0.0029(17) 0.0080(17) 0.0097(14)
Zn6 0.021(2) 0.0136(18) 0.044(2) -0.0045(17) 0.0115(17) -0.0007(13)
Zn7 0.029(2) 0.0121(19) 0.043(2) -0.0029(17) 0.0160(18) 0.0093(15)
O1 0.047(11) 0.042(11) 0.079(16) 0.020(11) 0.024(11) 0.001(8)
O2 0.027(10) 0.041(12) 0.094(18) 0.026(11) -0.008(11) -0.005(8)
O3 0.098(17) 0.042(10) 0.072(14) 0.002(10) 0.032(12) -0.010(11)
O4 0.13(2) 0.050(15) 0.18(3) 0.027(17) -0.04(2) -0.041(16)
O7 0.051(12) 0.054(10) 0.072(15) 0.018(10) 0.031(11) 0.013(9)
O18 0.026(8) 0.022(9) 0.028(7) -0.019(7) 0.007(7) -0.008(6)
O8 0.063(14) 0.036(9) 0.064(14) -0.012(9) 0.037(12) -0.011(9)
O9 0.026(10) 0.041(9) 0.054(10) 0.011(9) 0.009(8) -0.011(8)
O10 0.024(9) 0.031(8) 0.062(11) -0.006(8) 0.008(8) -0.002(7)
O11 0.039(9) 0.020(8) 0.055(11) -0.006(8) 0.016(8) -0.006(7)
O12 0.036(10) 0.059(14) 0.056(10) 0.015(9) 0.015(8) -0.002(9)
O13 0.058(14) 0.11(2) 0.087(13) -0.033(15) 0.021(10) -0.049(15)
O14 0.071(11) 0.038(11) 0.082(15) -0.021(11) 0.028(10) -0.004(8)
O15 0.079(13) 0.040(11) 0.103(17) 0.010(11) 0.025(12) 0.011(10)
O16 0.024(9) 0.049(12) 0.064(13) 0.005(9) 0.013(9) 0.004(8)
O17 0.028(8) 0.044(11) 0.071(14) 0.001(9) 0.024(9) 0.001(7)
N1 0.051(14) 0.048(12) 0.042(7) 0.005(8) 0.007(8) 0.009(10)
N2 0.042(12) 0.035(11) 0.048(8) 0.004(7) 0.007(8) -0.003(9)
N3 0.053(14) 0.038(12) 0.042(7) 0.016(8) 0.010(9) 0.015(11)
N4 0.034(6) 0.036(6) 0.059(16) -0.001(9) 0.015(9) -0.011(5)
N5 0.032(7) 0.035(7) 0.038(12) -0.008(8) 0.005(8) -0.013(6)
N6 0.034(7) 0.036(7) 0.032(11) -0.002(8) 0.013(8) -0.014(6)
N7 0.033(7) 0.040(6) 0.033(12) 0.008(8) 0.010(8) -0.002(5)
N8 0.025(6) 0.016(6) 0.058(14) -0.001(8) 0.016(8) -0.002(5)
N9 0.034(7) 0.023(6) 0.046(13) 0.000(8) 0.012(9) -0.002(5)
N10 0.034(7) 0.013(5) 0.063(15) 0.002(8) 0.019(8) 0.008(5)
N11 0.023(6) 0.011(5) 0.045(12) 0.002(7) 0.011(7) 0.007(4)
N12 0.027(10) 0.040(12) 0.038(6) -0.002(8) 0.011(7) 0.012(8)
N13 0.019(9) 0.038(12) 0.042(7) -0.013(8) 0.004(7) 0.004(7)
N14 0.031(11) 0.041(12) 0.037(6) -0.008(8) 0.012(7) 0.008(8)
C1 0.08(2) 0.032(11) 0.059(16) 0.019(11) 0.033(16) 0.015(12)
C2 0.049(14) 0.023(10) 0.039(8) 0.014(7) 0.006(9) 0.002(9)
C3 0.07(2) 0.069(19) 0.048(9) 0.004(9) 0.007(9) 0.034(17)
C4 0.15(5) 0.11(3) 0.048(19) -0.003(19) 0.00(2) 0.09(3)
C5 0.028(8) 0.030(10) 0.037(13) 0.003(9) 0.002(8) 0.000(7)
C9 0.032(7) 0.053(16) 0.063(15) 0.000(12) 0.008(8) -0.017(7)
C8 0.028(8) 0.06(2) 0.076(16) 0.020(14) 0.010(9) -0.001(11)
C7 0.029(8) 0.061(19) 0.046(12) 0.019(12) 0.005(8) 0.003(10)
C6 0.029(7) 0.039(15) 0.044(12) 0.010(11) 0.004(8) 0.001(8)
C52 0.028(8) 0.15(4) 0.057(16) 0.048(19) -0.011(10) -0.031(13)
C51 0.033(8) 0.09(2) 0.077(17) 0.023(17) 0.003(9) -0.024(12)
C10 0.035(7) 0.035(7) 0.057(17) 0.003(9) 0.010(9) -0.013(5)
C11 0.035(9) 0.037(7) 0.07(2) -0.004(11) 0.015(11) -0.015(7)
C12 0.034(9) 0.041(8) 0.06(2) -0.004(11) 0.005(12) -0.008(8)
C13 0.037(9) 0.036(8) 0.059(19) -0.011(11) -0.002(10) -0.014(7)
C14 0.043(8) 0.034(8) 0.042(16) -0.006(9) 0.005(10) -0.015(6)
C15 0.043(8) 0.029(7) 0.054(17) 0.001(9) 0.010(10) -0.008(5)
C16 0.038(8) 0.036(8) 0.034(14) 0.002(9) 0.005(9) -0.010(6)
C17 0.044(10) 0.036(8) 0.052(18) -0.008(10) 0.013(11) -0.019(7)
C18 0.046(11) 0.037(8) 0.053(17) -0.010(9) 0.025(12) -0.019(7)
C19 0.031(8) 0.036(7) 0.037(14) -0.008(9) 0.008(8) -0.016(6)
C20 0.041(7) 0.046(8) 0.061(17) 0.006(9) 0.011(8) -0.008(5)
C28 0.032(7) 0.041(7) 0.054(18) 0.003(10) 0.009(10) -0.003(6)
C29 0.030(7) 0.046(9) 0.058(19) 0.000(11) -0.001(11) -0.001(7)
C30 0.037(8) 0.040(8) 0.08(2) -0.007(12) 0.008(10) -0.002(7)
C31 0.036(6) 0.040(7) 0.042(16) -0.002(9) 0.011(9) -0.004(6)
C32 0.038(7) 0.043(7) 0.057(18) -0.005(9) 0.016(9) -0.007(5)
C33 0.037(7) 0.037(7) 0.043(17) -0.004(9) 0.013(9) -0.010(6)
C34 0.042(8) 0.038(7) 0.051(17) -0.003(10) 0.013(10) -0.013(7)
C35 0.035(7) 0.037(8) 0.064(18) -0.001(10) 0.014(10) -0.015(6)
C36 0.036(7) 0.034(6) 0.049(16) 0.006(8) 0.017(9) -0.013(5)
C37 0.050(16) 0.041(7) 0.057(16) -0.008(9) 0.020(14) -0.004(7)
C38 0.10(3) 0.039(8) 0.07(2) -0.024(11) 0.06(2) -0.017(12)
C39 0.061(18) 0.039(8) 0.057(15) -0.019(10) 0.027(13) -0.014(11)
C40 0.052(17) 0.038(8) 0.044(14) -0.011(9) 0.014(12) -0.003(9)
C42 0.08(2) 0.046(8) 0.057(16) -0.013(10) 0.033(16) -0.009(11)
C43 0.050(18) 0.046(8) 0.056(15) -0.009(10) 0.024(14) -0.008(11)
C41 0.050(14) 0.041(8) 0.045(15) -0.011(9) 0.020(13) -0.005(9)
C44 0.061(14) 0.028(7) 0.069(16) 0.001(8) 0.021(11) -0.010(6)
C45 0.062(14) 0.031(8) 0.062(15) 0.006(8) 0.031(11) -0.006(8)
C46 0.081(17) 0.029(8) 0.071(17) 0.009(10) 0.022(12) -0.007(9)
C47 0.088(18) 0.043(9) 0.076(18) 0.010(9) 0.020(13) -0.021(9)
C48 0.09(2) 0.044(10) 0.12(3) 0.011(12) -0.011(19) -0.030(11)
C49 0.10(2) 0.045(10) 0.12(3) 0.007(13) -0.02(2) -0.026(12)
C50 0.080(17) 0.043(9) 0.084(18) 0.005(9) 0.027(13) -0.020(9)
C53 0.035(11) 0.018(7) 0.062(16) 0.007(8) 0.015(11) 0.004(7)
C55 0.059(19) 0.016(7) 0.062(14) -0.009(8) 0.035(13) -0.013(9)
C56 0.058(18) 0.018(7) 0.061(14) -0.010(8) 0.034(14) -0.013(9)
C57 0.038(13) 0.009(6) 0.049(12) 0.004(6) 0.019(11) 0.001(6)
C58 0.048(15) 0.016(7) 0.054(13) 0.006(8) 0.027(12) -0.003(9)
C59 0.07(2) 0.017(7) 0.074(16) 0.010(8) 0.048(16) -0.001(9)
C54 0.016(12) 0.019(6) 0.054(13) 0.003(7) 0.009(10) -0.001(7)
C60 0.024(6) 0.009(6) 0.041(13) 0.004(7) 0.015(7) 0.004(4)
C61 0.027(6) 0.015(6) 0.059(17) -0.005(8) 0.013(8) -0.004(5)
C62 0.026(7) 0.016(7) 0.056(17) -0.001(9) 0.016(9) -0.002(6)
C63 0.024(6) 0.022(7) 0.063(19) 0.007(9) 0.019(10) -0.001(6)
C64 0.025(6) 0.018(6) 0.038(13) -0.001(8) 0.012(8) -0.004(5)
C65 0.029(6) 0.019(6) 0.040(13) -0.002(7) 0.011(7) -0.006(5)
C66 0.037(8) 0.024(7) 0.053(18) 0.007(10) 0.016(10) 0.000(6)
C67 0.041(10) 0.028(8) 0.07(2) 0.019(12) 0.022(12) 0.002(8)
C68 0.038(10) 0.030(8) 0.08(2) 0.014(12) 0.014(12) 0.001(7)
C69 0.037(8) 0.024(6) 0.046(16) -0.005(8) 0.011(10) -0.001(6)
C70 0.041(8) 0.016(6) 0.033(13) -0.004(7) 0.009(8) -0.001(5)
C71 0.039(8) 0.011(6) 0.046(16) 0.005(9) 0.014(10) 0.008(5)
C72 0.041(10) 0.018(6) 0.059(18) 0.009(9) 0.016(11) 0.018(6)
C73 0.046(10) 0.023(7) 0.07(2) 0.002(10) 0.034(13) 0.015(7)
C74 0.033(7) 0.020(6) 0.028(12) 0.001(8) 0.015(8) 0.009(5)
C75 0.028(6) 0.020(6) 0.044(14) 0.001(7) 0.014(8) 0.011(5)
C76 0.025(7) 0.017(6) 0.034(12) 0.000(8) 0.010(7) 0.007(5)
C77 0.024(7) 0.022(8) 0.09(2) -0.006(11) 0.016(11) 0.003(6)
C78 0.029(7) 0.018(7) 0.07(2) -0.009(10) 0.009(9) 0.004(6)
C79 0.026(6) 0.011(6) 0.054(17) -0.001(8) 0.014(8) 0.006(5)
C81 0.032(7) 0.035(13) 0.055(14) 0.016(10) 0.012(9) 0.006(8)
C82 0.031(7) 0.048(16) 0.059(15) 0.021(12) 0.003(9) -0.003(9)
C83 0.024(7) 0.036(13) 0.042(12) 0.005(10) 0.003(8) -0.003(8)
C85 0.028(7) 0.022(11) 0.062(14) 0.012(9) 0.013(9) 0.008(8)
C86 0.029(7) 0.036(14) 0.065(15) 0.018(11) 0.012(9) 0.009(8)
C80 0.028(6) 0.029(12) 0.052(14) 0.010(11) 0.014(8) 0.010(6)
C84 0.023(7) 0.037(10) 0.045(14) -0.009(9) 0.004(8) -0.005(7)
C88 0.057(13) 0.021(8) 0.058(13) -0.015(8) 0.026(10) -0.009(8)
C87 0.060(13) 0.015(7) 0.064(15) -0.010(7) 0.013(11) -0.004(6)
C92 0.065(15) 0.021(8) 0.079(17) 0.007(9) 0.015(12) -0.001(8)
C91 0.083(17) 0.021(8) 0.066(15) 0.004(9) 0.017(12) -0.002(8)
C90 0.080(16) 0.023(8) 0.076(16) -0.005(8) 0.022(12) -0.001(7)
C89 0.081(17) 0.020(8) 0.070(16) -0.014(8) 0.012(13) -0.008(8)
C93 0.068(11) 0.023(8) 0.070(16) -0.011(8) 0.026(10) 0.003(7)
C95 0.028(7) 0.037(13) 0.057(12) -0.003(10) 0.011(7) -0.007(7)
C96 0.029(7) 0.048(16) 0.058(13) -0.008(11) 0.012(7) -0.006(8)
C97 0.030(8) 0.038(13) 0.050(11) 0.002(9) 0.011(7) -0.010(7)
C99 0.033(8) 0.11(3) 0.081(17) -0.05(2) 0.015(9) -0.016(11)
C100 0.031(8) 0.07(2) 0.069(15) -0.027(15) 0.014(8) -0.010(10)
C94 0.030(6) 0.022(10) 0.055(11) 0.002(9) 0.011(7) -0.008(6)
C98 0.031(8) 0.044(13) 0.056(11) 0.006(9) 0.009(7) -0.010(8)
C101 0.074(18) 0.09(2) 0.051(14) -0.005(14) 0.010(14) 0.059(16)
C102 0.044(13) 0.038(13) 0.040(8) -0.008(8) 0.011(8) 0.014(10)
C103 0.035(12) 0.040(13) 0.035(7) -0.008(8) 0.008(7) 0.014(10)
C104 0.066(19) 0.09(3) 0.044(16) -0.007(16) 0.000(14) 0.054(19)
O5 0.044(9) 0.061(12) 0.091(14) 0.019(10) 0.016(10) -0.008(9)
O6 0.044(13) 0.052(14) 0.098(18) 0.025(12) 0.027(13) -0.008(11)
C21 0.039(7) 0.052(11) 0.079(14) 0.020(10) 0.014(8) -0.006(6)
C22 0.039(8) 0.052(12) 0.079(14) 0.021(10) 0.016(9) -0.006(7)
C23 0.039(8) 0.053(12) 0.080(14) 0.022(10) 0.016(9) -0.006(8)
C24 0.039(8) 0.054(11) 0.083(13) 0.021(10) 0.015(8) -0.006(7)
C25 0.040(8) 0.056(11) 0.084(14) 0.018(10) 0.014(9) -0.006(7)
C26 0.039(8) 0.055(11) 0.083(14) 0.016(10) 0.014(9) -0.007(7)
C27 0.040(8) 0.058(11) 0.088(14) 0.020(10) 0.016(9) -0.005(8)
O5A 0.040(11) 0.061(14) 0.091(16) 0.016(11) 0.014(12) -0.006(10)
O6A 0.038(10) 0.059(13) 0.089(14) 0.018(11) 0.019(10) -0.010(10)
C21A 0.039(7) 0.052(11) 0.080(14) 0.019(10) 0.014(8) -0.006(6)
C22A 0.039(8) 0.052(12) 0.079(14) 0.022(10) 0.015(8) -0.005(7)
C23A 0.040(8) 0.053(11) 0.082(14) 0.022(10) 0.015(9) -0.005(8)
C24A 0.038(8) 0.056(11) 0.085(13) 0.019(10) 0.016(8) -0.006(8)
C25A 0.038(8) 0.057(12) 0.084(14) 0.017(10) 0.014(9) -0.006(8)
C26A 0.038(8) 0.056(11) 0.083(14) 0.017(10) 0.013(9) -0.008(7)
C27A 0.039(8) 0.059(12) 0.087(14) 0.018(10) 0.016(9) -0.007(8)
N15 0.45(6) 0.45(6) 0.45(6) 0.000(13) 0.091(17) 0.001(13)
C105 0.45(6) 0.45(6) 0.45(6) 0.00(2) 0.09(2) 0.00(2)
C106 0.45(6) 0.45(6) 0.45(6) 0.00(2) 0.09(2) 0.00(2)
N16 0.23(3) 0.23(3) 0.23(3) -0.002(13) 0.044(13) 0.001(13)
C107 0.23(3) 0.22(3) 0.22(3) -0.002(18) 0.04(2) 0.004(18)
C108 0.22(3) 0.22(3) 0.23(3) 0.00(2) 0.039(18) 0.003(18)

loop_
_atom_type_symbol
_atom_type_description
_atom_type_scat_dispersion_real
_atom_type_scat_dispersion_imag
_atom_type_scat_source
C C 0.0137 0.0067 'International Tables Vol C Tables 4.2.6.8 and 6.1.1.4'
H H 0.0000 0.0000 'International Tables Vol C Tables 4.2.6.8 and 6.1.1.4'
N N 0.0241 0.0134 'International Tables Vol C Tables 4.2.6.8 and 6.1.1.4'
O O 0.0389 0.0241 'International Tables Vol C Tables 4.2.6.8 and 6.1.1.4'
Zn Zn -2.7473 0.5279 'International Tables Vol C Tables 4.2.6.8 and 6.1.1.4'

loop_
_geom_angle_atom_site_label_1
_geom_angle_atom_site_label_2
_geom_angle_atom_site_label_3
_geom_angle
_geom_angle_site_symmetry_1
_geom_angle_site_symmetry_3
_geom_angle_publ_flag
O1 Zn1 O3 122.6(12) . 3_445 ?
O1 Zn1 O4 89.0(12) . 3_445 ?
O1 Zn1 O9 110.0(9) . 3_455 ?
O1 Zn1 N2 109.5(12) . . ?
O1 Zn1 C50 107.1(11) . 3_445 ?
O3 Zn1 O4 57.0(7) 3_445 3_445 ?
O3 Zn1 O9 97.6(10) 3_445 3_455 ?
O3 Zn1 N2 114.5(10) 3_445 . ?
O3 Zn1 C50 28.3(5) 3_445 3_445 ?
O4 Zn1 C50 28.8(4) 3_445 3_445 ?
O9 Zn1 O4 154.5(9) 3_455 3_445 ?
O9 Zn1 C50 125.9(9) 3_455 3_445 ?
N2 Zn1 O4 90.0(14) . 3_445 ?
N2 Zn1 O9 99.0(11) . 3_455 ?
N2 Zn1 C50 104.1(12) . 3_445 ?
N4 Zn2 N3 101.2(12) . 2_556 ?
N4 Zn2 N5 89.8(11) . . ?
N4 Zn2 N6 156.5(11) . . ?
N4 Zn2 N7 89.2(12) . . ?
N5 Zn2 N3 100.9(10) . 2_556 ?
N6 Zn2 N3 102.2(10) . 2_556 ?
N6 Zn2 N5 84.6(10) . . ?
N6 Zn2 N7 88.8(11) . . ?
N7 Zn2 N3 98.1(11) . 2_556 ?
N7 Zn2 N5 160.8(10) . . ?
O7 Zn3 O9 111.5(10) . . ?
O7 Zn3 N1 102.3(12) . 3_545 ?
O7 Zn3 O5A 89.3(17) . 3_445 ?
O7 Zn3 O6A 129(2) . 3_445 ?
O7 Zn3 C27A 109(2) . 3_445 ?
O9 Zn3 N1 94.4(11) . 3_545 ?
O9 Zn3 O5A 154.5(16) . 3_445 ?
O9 Zn3 O6A 96.8(18) . 3_445 ?
O9 Zn3 C27A 125.7(16) . 3_445 ?
N1 Zn3 O5A 95.5(18) 3_545 3_445 ?
N1 Zn3 C27A 111(2) 3_545 3_445 ?
O5 Zn3 O7 101.8(14) 3_445 . ?
O5 Zn3 O9 128.9(15) 3_445 . ?
O5 Zn3 N1 115.5(16) 3_445 3_545 ?
O5 Zn3 O5A 27.1(17) 3_445 3_445 ?
O5 Zn3 O6A 33.3(19) 3_445 3_445 ?
O5 Zn3 C27A 8(3) 3_445 3_445 ?
O5A Zn3 C27A 29.1(5) 3_445 3_445 ?
O6A Zn3 C27A 28.9(9) 3_445 3_445 ?
O2 Zn4 O8 89.8(11) 3_545 . ?
O2 Zn4 O9 97.1(9) 3_545 . ?
O18 Zn4 O2 85.7(9) 3_455 3_545 ?
O18 Zn4 O8 83.8(8) 3_455 . ?
O18 Zn4 O9 177.2(11) 3_455 . ?
O8 Zn4 O9 95.7(10) . . ?
O10 Zn4 O2 87.7(11) . 3_545 ?
O10 Zn4 O18 92.0(8) . 3_455 ?
O10 Zn4 O8 175.3(11) . . ?
O10 Zn4 O9 88.6(10) . . ?
O10 Zn4 O16 91.0(9) . 3_455 ?
O16 Zn4 O2 177.3(14) 3_455 3_545 ?
O16 Zn4 O18 92.0(9) 3_455 3_455 ?
O16 Zn4 O8 91.3(11) 3_455 . ?
O16 Zn4 O9 85.2(9) 3_455 . ?
O11 Zn5 O18 112.8(9) . 3_455 ?
O11 Zn5 O12 113.1(10) . 3 ?
O12 Zn5 O18 101.4(8) 3 3_455 ?
N13 Zn5 O18 98.0(9) 3_455 3_455 ?
N13 Zn5 O11 114.1(10) 3_455 . ?
N13 Zn5 O12 115.7(10) 3_455 3 ?
N8 Zn6 N14 101.8(10) . 2_655 ?
N9 Zn6 N8 86.7(10) . . ?
N9 Zn6 N14 102.4(10) . 2_655 ?
N10 Zn6 N8 161.6(11) . . ?
N10 Zn6 N9 91.4(11) . . ?
N10 Zn6 N11 86.8(10) . . ?
N10 Zn6 N14 96.5(10) . 2_655 ?
N11 Zn6 N8 87.1(10) . . ?
N11 Zn6 N9 154.4(10) . . ?
N11 Zn6 N14 103.1(10) . 2_655 ?
O18 Zn7 N12 97.9(9) . . ?
O14 Zn7 O18 132.3(9) 3 . ?
O14 Zn7 N12 108.7(10) 3 . ?
O17 Zn7 O18 110.3(9) . . ?
O17 Zn7 O14 99.8(9) . 3 ?
O17 Zn7 N12 105.8(11) . . ?
C5 O1 Zn1 133(2) . . ?
C5 O2 Zn4 137.6(19) . 3_455 ?
C50 O3 Zn1 102.7(18) . 3 ?
C50 O4 Zn1 82.3(17) . 3 ?
C41 O7 Zn3 129(2) . . ?
Zn4 O18 H18 105.8 3_545 . ?
Zn5 O18 Zn4 112.8(10) 3_545 3_545 ?
Zn5 O18 H18 105.8 3_545 . ?
Zn7 O18 Zn4 118.0(9) . 3_545 ?
Zn7 O18 Zn5 107.7(8) . 3_545 ?
Zn7 O18 H18 105.8 . . ?
C41 O8 Zn4 135(2) . . ?
Zn1 O9 Zn4 113.6(10) 3_545 . ?
Zn1 O9 H9 107.4 3_545 . ?
Zn3 O9 Zn1 106.5(10) . 3_545 ?
Zn3 O9 Zn4 114.2(12) . . ?
Zn3 O9 H9 107.4 . . ?
Zn4 O9 H9 107.4 . . ?
C53 O10 Zn4 141.9(19) . . ?
C53 O11 Zn5 119.2(16) . . ?
C98 O12 Zn5 103.9(17) . 3_445 ?
C93 O14 Zn7 114.2(17) . 3_445 ?
C84 O16 Zn4 140.7(19) . 3_545 ?
C84 O17 Zn7 126.2(17) . . ?
N2 N1 Zn3 121(2) . 3_455 ?
N2 N1 C2 110(3) . . ?
C2 N1 Zn3 128(2) . 3_455 ?
N1 N2 Zn1 116(2) . . ?
N1 N2 C3 108(3) . . ?
C3 N2 Zn1 136(3) . . ?
C2 N3 Zn2 127(2) . 2_556 ?
C3 N3 Zn2 129(2) . 2_556 ?
C3 N3 C2 103(3) . . ?
C33 N4 Zn2 125(2) . . ?
C36 N4 Zn2 128(2) . . ?
C36 N4 C33 107(3) . . ?
C11 N5 Zn2 118(2) . . ?
C14 N5 Zn2 122(2) . . ?
C14 N5 C11 111(3) . . ?
C16 N6 Zn2 128(2) . . ?
C19 N6 Zn2 125(2) . . ?
C19 N6 C16 107(2) . . ?
C28 N7 Zn2 123(2) . . ?
C31 N7 Zn2 123(2) . . ?
C31 N7 C28 111(3) . . ?
C61 N8 Zn6 126(2) . . ?
C64 N8 Zn6 124(2) . . ?
C64 N8 C61 103(2) . . ?
C66 N9 Zn6 128(2) . . ?
C69 N9 Zn6 124(2) . . ?
C69 N9 C66 107(3) . . ?
C71 N10 Zn6 124(2) . . ?
C74 N10 Zn6 131(2) . . ?
C74 N10 C71 103(2) . . ?
C76 N11 Zn6 123.6(18) . . ?
C79 N11 Zn6 129(2) . . ?
C79 N11 C76 107(2) . . ?
N13 N12 Zn7 116.3(19) . . ?
C103 N12 Zn7 136(2) . . ?
C103 N12 N13 107(2) . . ?
N12 N13 Zn5 117.6(19) . 3_545 ?
C102 N13 Zn5 142.9(19) . 3_545 ?
C102 N13 N12 99(2) . . ?
C102 N14 Zn6 128(2) . 2_655 ?
C102 N14 C103 103(2) . . ?
C103 N14 Zn6 128(2) . 2_655 ?
H1A C1 H1B 109.5 . . ?
H1A C1 H1C 109.5 . . ?
H1B C1 H1C 109.5 . . ?
C2 C1 H1A 109.5 . . ?
C2 C1 H1B 109.5 . . ?
C2 C1 H1C 109.5 . . ?
N1 C2 N3 106(2) . . ?
N1 C2 C1 129(3) . . ?
N3 C2 C1 125(3) . . ?
N2 C3 C4 121(4) . . ?
N3 C3 N2 113(3) . . ?
N3 C3 C4 125(4) . . ?
C3 C4 H4A 109.5 . . ?
C3 C4 H4B 109.5 . . ?
C3 C4 H4C 109.5 . . ?
H4A C4 H4B 109.5 . . ?
H4A C4 H4C 109.5 . . ?
H4B C4 H4C 109.5 . . ?
O1 C5 C6 120(2) . . ?
O2 C5 O1 123(2) . . ?
O2 C5 C6 118(2) . . ?
C8 C9 C51 120.0 . . ?
C8 C9 C10 120(2) . . ?
C51 C9 C10 120(2) . . ?
C9 C8 H8 120.0 . . ?
C7 C8 C9 120.0 . . ?
C7 C8 H8 120.0 . . ?
C8 C7 H7 120.0 . . ?
C6 C7 C8 120.0 . . ?
C6 C7 H7 120.0 . . ?
C7 C6 C5 122.8(15) . . ?
C7 C6 C52 120.0 . . ?
C52 C6 C5 117.1(16) . . ?
C6 C52 H52 120.0 . . ?
C6 C52 C51 120.0 . . ?
C51 C52 H52 120.0 . . ?
C9 C51 H51 120.0 . . ?
C52 C51 C9 120.0 . . ?
C52 C51 H51 120.0 . . ?
C11 C10 C9 109(3) . . ?
C36 C10 C9 123(3) . . ?
C36 C10 C11 126(3) . . ?
N5 C11 C10 121(3) . . ?
C12 C11 N5 105(3) . . ?
C12 C11 C10 132(3) . . ?
C11 C12 H12A 110.0 . . ?
C11 C12 H12B 110.0 . . ?
C11 C12 C13 108(3) . . ?
H12A C12 H12B 108.4 . . ?
C13 C12 H12A 110.0 . . ?
C13 C12 H12B 110.0 . . ?
C12 C13 H13A 110.2 . . ?
C12 C13 H13B 110.2 . . ?
H13A C13 H13B 108.5 . . ?
C14 C13 C12 108(3) . . ?
C14 C13 H13A 110.2 . . ?
C14 C13 H13B 110.2 . . ?
N5 C14 C13 108(3) . . ?
C15 C14 N5 129(4) . . ?
C15 C14 C13 122(3) . . ?
C14 C15 C16 127(3) . . ?
C14 C15 C44 126(3) . . ?
C16 C15 C44 107(3) . . ?
N6 C16 C17 105(3) . . ?
C15 C16 N6 119(3) . . ?
C15 C16 C17 135(3) . . ?
C16 C17 H17 127.1 . . ?
C18 C17 C16 106(3) . . ?
C18 C17 H17 127.1 . . ?
C17 C18 H18A 125.0 . . ?
C19 C18 C17 110(3) . . ?
C19 C18 H18A 125.0 . . ?
C18 C19 N6 111(3) . . ?
C20 C19 N6 127(3) . . ?
C20 C19 C18 121(3) . . ?
C19 C20 C28 123(3) . . ?
C19 C20 C21 119(4) . . ?
C19 C20 C21A 120(4) . . ?
C28 C20 C21 115(4) . . ?
C28 C20 C21A 117(5) . . ?
N7 C28 C20 124(3) . . ?
N7 C28 C29 105(3) . . ?
C20 C28 C29 130(3) . . ?
C28 C29 H29 128.1 . . ?
C30 C29 C28 104(3) . . ?
C30 C29 H29 128.1 . . ?
C29 C30 H30 122.7 . . ?
C29 C30 C31 115(3) . . ?
C31 C30 H30 122.7 . . ?
N7 C31 C30 105(3) . . ?
C32 C31 N7 129(3) . . ?
C32 C31 C30 127(3) . . ?
C31 C32 C33 125(3) . . ?
C31 C32 C37 117(3) . . ?
C33 C32 C37 117(3) . . ?
N4 C33 C32 127(3) . . ?
N4 C33 C34 105(3) . . ?
C32 C33 C34 127(3) . . ?
C33 C34 H34 126.5 . . ?
C35 C34 C33 107(3) . . ?
C35 C34 H34 126.5 . . ?
C34 C35 H35 127.3 . . ?
C36 C35 C34 105(3) . . ?
C36 C35 H35 127.3 . . ?
C10 C36 N4 126(3) . . ?
C10 C36 C35 119(3) . . ?
C35 C36 N4 115(3) . . ?
C38 C37 C32 127.0(19) . . ?
C38 C37 C43 120.0 . . ?
C43 C37 C32 113(2) . . ?
C37 C38 H38 120.0 . . ?
C37 C38 C39 120.0 . . ?
C39 C38 H38 120.0 . . ?
C38 C39 H39 120.0 . . ?
C38 C39 C40 120.0 . . ?
C40 C39 H39 120.0 . . ?
C39 C40 C42 120.0 . . ?
C39 C40 C41 120.3(16) . . ?
C42 C40 C41 119.7(16) . . ?
C40 C42 H42 120.0 . . ?
C43 C42 C40 120.0 . . ?
C43 C42 H42 120.0 . . ?
C37 C43 H43 120.0 . . ?
C42 C43 C37 120.0 . . ?
C42 C43 H43 120.0 . . ?
O7 C41 C40 117(2) . . ?
O8 C41 O7 125(2) . . ?
O8 C41 C40 118(2) . . ?
C45 C44 C15 125(2) . . ?
C45 C44 C49 120.0 . . ?
C49 C44 C15 114(2) . . ?
C44 C45 H45 120.0 . . ?
C44 C45 C46 120.0 . . ?
C46 C45 H45 120.0 . . ?
C45 C46 H46 120.0 . . ?
C45 C46 C47 120.0 . . ?
C47 C46 H46 120.0 . . ?
C46 C47 C50 117.3(19) . . ?
C48 C47 C46 120.0 . . ?
C48 C47 C50 122.6(19) . . ?
C47 C48 H48 120.0 . . ?
C47 C48 C49 120.0 . . ?
C49 C48 H48 120.0 . . ?
C44 C49 H49 120.0 . . ?
C48 C49 C44 120.0 . . ?
C48 C49 H49 120.0 . . ?
O3 C50 Zn1 49.0(14) . 3 ?
O3 C50 O4 118(2) . . ?
O3 C50 C47 124(2) . . ?
O4 C50 Zn1 68.9(16) . 3 ?
O4 C50 C47 118(2) . . ?
C47 C50 Zn1 171(2) . 3 ?
O10 C53 O11 125(2) . . ?
O10 C53 C54 117.9(18) . . ?
O11 C53 C54 115.7(17) . . ?
C56 C55 H55 120.0 . . ?
C56 C55 C54 120.0 . . ?
C54 C55 H55 120.0 . . ?
C55 C56 H56 120.0 . . ?
C55 C56 C57 120.0 . . ?
C57 C56 H56 120.0 . . ?
C56 C57 C60 122.4(15) . . ?
C58 C57 C56 120.0 . . ?
C58 C57 C60 117.5(15) . . ?
C57 C58 H58 120.0 . . ?
C57 C58 C59 120.0 . . ?
C59 C58 H58 120.0 . . ?
C58 C59 H59 120.0 . . ?
C58 C59 C54 120.0 . . ?
C54 C59 H59 120.0 . . ?
C55 C54 C53 117.8(15) . . ?
C59 C54 C53 122.1(15) . . ?
C59 C54 C55 120.0 . . ?
C61 C60 C57 116(2) . . ?
C79 C60 C57 115(2) . . ?
C79 C60 C61 128(2) . . ?
N8 C61 C60 120(2) . . ?
N8 C61 C62 112(2) . . ?
C62 C61 C60 128(2) . . ?
C61 C62 H62 128.4 . . ?
C63 C62 C61 103(3) . . ?
C63 C62 H62 128.4 . . ?
C62 C63 H63 125.0 . . ?
C62 C63 C64 110(3) . . ?
C64 C63 H63 125.0 . . ?
N8 C64 C63 111(3) . . ?
N8 C64 C65 126(3) . . ?
C65 C64 C63 124(3) . . ?
C64 C65 C66 125(3) . . ?
C64 C65 C94 120(3) . . ?
C66 C65 C94 114(3) . . ?
N9 C66 C65 124(3) . . ?
N9 C66 C67 108(3) . . ?
C65 C66 C67 128(3) . . ?
C66 C67 H67 129.2 . . ?
C68 C67 C66 102(3) . . ?
C68 C67 H67 129.2 . . ?
C67 C68 H68 125.0 . . ?
C67 C68 C69 110(3) . . ?
C69 C68 H68 125.0 . . ?
N9 C69 C68 112(3) . . ?
N9 C69 C70 131(3) . . ?
C68 C69 C70 118(3) . . ?
C69 C70 C71 125(3) . . ?
C69 C70 C87 128(3) . . ?
C87 C70 C71 107(2) . . ?
N10 C71 C70 121(2) . . ?
N10 C71 C72 106(2) . . ?
C72 C71 C70 133(3) . . ?
C71 C72 H72 125.2 . . ?
C73 C72 C71 110(3) . . ?
C73 C72 H72 125.2 . . ?
C72 C73 H73 126.8 . . ?
C72 C73 C74 106(3) . . ?
C74 C73 H73 126.8 . . ?
N10 C74 C73 114(3) . . ?
N10 C74 C75 125(3) . . ?
C75 C74 C73 121(3) . . ?
C74 C75 C76 122(2) . . ?
C74 C75 C80 125(2) . . ?
C76 C75 C80 112(2) . . ?
N11 C76 C75 126(3) . . ?
N11 C76 C77 107(2) . . ?
C75 C76 C77 126(2) . . ?
C76 C77 H77 126.9 . . ?
C78 C77 C76 106(3) . . ?
C78 C77 H77 126.9 . . ?
C77 C78 H78 126.2 . . ?
C77 C78 C79 108(3) . . ?
C79 C78 H78 126.2 . . ?
N11 C79 C60 122(3) . . ?
N11 C79 C78 111(2) . . ?
C60 C79 C78 126(2) . . ?
C82 C81 H81 120.0 . . ?
C82 C81 C80 120.0 . . ?
C80 C81 H81 120.0 . . ?
C81 C82 H82 120.0 . . ?
C81 C82 C83 120.0 . . ?
C83 C82 H82 120.0 . . ?
C82 C83 C85 120.0 . . ?
C82 C83 C84 116.6(15) . . ?
C85 C83 C84 123.3(15) . . ?
C83 C85 H85 120.0 . . ?
C86 C85 C83 120.0 . . ?
C86 C85 H85 120.0 . . ?
C85 C86 H86 120.0 . . ?
C85 C86 C80 120.0 . . ?
C80 C86 H86 120.0 . . ?
C81 C80 C75 126.8(16) . . ?
C86 C80 C75 113.2(16) . . ?
C86 C80 C81 120.0 . . ?
O16 C84 O17 126(2) . . ?
O16 C84 C83 117.7(19) . . ?
O17 C84 C83 115.6(18) . . ?
C87 C88 H88 120.0 . . ?
C87 C88 C89 120.0 . . ?
C89 C88 H88 120.0 . . ?
C88 C87 C70 119.9(17) . . ?
C88 C87 C92 120.0 . . ?
C92 C87 C70 119.1(17) . . ?
C87 C92 H92 120.0 . . ?
C91 C92 C87 120.0 . . ?
C91 C92 H92 120.0 . . ?
C92 C91 H91 120.0 . . ?
C92 C91 C90 120.0 . . ?
C90 C91 H91 120.0 . . ?
C91 C90 C93 116.7(16) . . ?
C89 C90 C91 120.0 . . ?
C89 C90 C93 123.3(16) . . ?
C88 C89 H89 120.0 . . ?
C90 C89 C88 120.0 . . ?
C90 C89 H89 120.0 . . ?
O14 C93 C90 113.6(19) . . ?
O15 C93 O14 120(2) . . ?
O15 C93 C90 126(2) . . ?
C96 C95 H95 120.0 . . ?
C96 C95 C94 120.0 . . ?
C94 C95 H95 120.0 . . ?
C95 C96 H96 120.0 . . ?
C97 C96 C95 120.0 . . ?
C97 C96 H96 120.0 . . ?
C96 C97 C99 120.0 . . ?
C96 C97 C98 125.1(15) . . ?
C99 C97 C98 114.6(15) . . ?
C97 C99 H99 120.0 . . ?
C97 C99 C100 120.0 . . ?
C100 C99 H99 120.0 . . ?
C99 C100 H100 120.0 . . ?
C94 C100 C99 120.0 . . ?
C94 C100 H100 120.0 . . ?
C95 C94 C65 118.3(17) . . ?
C100 C94 C65 121.7(17) . . ?
C100 C94 C95 120.0 . . ?
O12 C98 C97 115(2) . . ?
O13 C98 O12 121(2) . . ?
O13 C98 C97 123(2) . . ?
H10A C101 H10B 109.5 . . ?
H10A C101 H10C 109.5 . . ?
H10B C101 H10C 109.5 . . ?
C102 C101 H10A 109.5 . . ?
C102 C101 H10B 109.5 . . ?
C102 C101 H10C 109.5 . . ?
N13 C102 C101 113(3) . . ?
N14 C102 N13 117(2) . . ?
N14 C102 C101 130(3) . . ?
N12 C103 N14 112(2) . . ?
N12 C103 C104 121(3) . . ?
N14 C103 C104 126(3) . . ?
C103 C104 H10D 109.5 . . ?
C103 C104 H10E 109.5 . . ?
C103 C104 H10F 109.5 . . ?
H10D C104 H10E 109.5 . . ?
H10D C104 H10F 109.5 . . ?
H10E C104 H10F 109.5 . . ?
C27 O5 Zn3 118(3) . 3 ?
C22 C21 C20 125(3) . . ?
C22 C21 C26 120.0 . . ?
C26 C21 C20 115(3) . . ?
C21 C22 H22 120.0 . . ?
C21 C22 C23 120.0 . . ?
C23 C22 H22 120.0 . . ?
C22 C23 H23 120.0 . . ?
C24 C23 C22 120.0 . . ?
C24 C23 H23 120.0 . . ?
C23 C24 C25 120.0 . . ?
C23 C24 C27 119.6(12) . . ?
C25 C24 C27 119.4(12) . . ?
C24 C25 H25 120.0 . . ?
C26 C25 C24 120.0 . . ?
C26 C25 H25 120.0 . . ?
C21 C26 H26 120.0 . . ?
C25 C26 C21 120.0 . . ?
C25 C26 H26 120.0 . . ?
O5 C27 C24 121(3) . . ?
O6 C27 O5 109(3) . . ?
O6 C27 C24 128(3) . . ?
C22A C21A C20 129(5) . . ?
C22A C21A C26A 120.0 . . ?
C26A C21A C20 111(5) . . ?
C21A C22A H22A 120.0 . . ?
C21A C22A C23A 120.0 . . ?
C23A C22A H22A 120.0 . . ?
C22A C23A H23A 120.0 . . ?
C22A C23A C24A 120.0 . . ?
C24A C23A H23A 120.0 . . ?
C23A C24A C27A 110(5) . . ?
C25A C24A C23A 120.0 . . ?
C25A C24A C27A 130(5) . . ?
C24A C25A H25A 120.0 . . ?
C24A C25A C26A 120.0 . . ?
C26A C25A H25A 120.0 . . ?
C21A C26A H26A 120.0 . . ?
C25A C26A C21A 120.0 . . ?
C25A C26A H26A 120.0 . . ?
O5A C27A O6A 118(6) . . ?
O5A C27A C24A 117(5) . . ?
O6A C27A C24A 126(6) . . ?
H15A N15 H15B 107.3 . . ?
C105 N15 H15A 108.2 . . ?
C105 N15 H15B 108.2 . . ?
C106 N15 H15A 108.2 . . ?
C106 N15 H15B 108.2 . . ?
C106 N15 C105 116.5(17) . . ?
N15 C105 H10G 113.7 . . ?
N15 C105 H10H 106.7 . . ?
N15 C105 H10I 108.0 . . ?
H10G C105 H10H 109.5 . . ?
H10G C105 H10I 109.4 . . ?
H10H C105 H10I 109.5 . . ?
N15 C106 H10J 111.2 . . ?
N15 C106 H10K 109.6 . . ?
N15 C106 H10L 107.6 . . ?
H10J C106 H10K 109.5 . . ?
H10J C106 H10L 109.5 . . ?
H10K C106 H10L 109.5 . . ?
H16A N16 H16B 107.4 . . ?
C107 N16 H16A 108.2 . . ?
C107 N16 H16B 108.2 . . ?
C108 N16 H16A 108.2 . . ?
C108 N16 H16B 108.2 . . ?
C108 N16 C107 116.2(16) . . ?
N16 C107 H10M 110.3 . . ?
N16 C107 H10N 109.3 . . ?
N16 C107 H10O 108.7 . . ?
H10M C107 H10N 109.5 . . ?
H10M C107 H10O 109.5 . . ?
H10N C107 H10O 109.5 . . ?
N16 C108 H10P 109.5 . . ?
N16 C108 H10Q 109.5 . . ?
N16 C108 H10R 109.5 . . ?
H10P C108 H10Q 109.5 . . ?
H10P C108 H10R 109.5 . . ?
H10Q C108 H10R 109.5 . . ?

loop_
_geom_bond_atom_site_label_1
_geom_bond_atom_site_label_2
_geom_bond_distance
_geom_bond_site_symmetry_2
_geom_bond_publ_flag
Zn1 O1 1.91(2) . ?
Zn1 O3 1.99(3) 3_445 ?
Zn1 O4 2.42(3) 3_445 ?
Zn1 O9 2.04(2) 3_455 ?
Zn1 N2 2.01(3) . ?
Zn1 C50 2.567(19) 3_445 ?
Zn2 N3 2.20(3) 2_556 ?
Zn2 N4 2.05(3) . ?
Zn2 N5 2.11(3) . ?
Zn2 N6 2.08(2) . ?
Zn2 N7 2.10(3) . ?
Zn3 O7 1.94(3) . ?
Zn3 O9 2.02(3) . ?
Zn3 N1 2.08(3) 3_545 ?
Zn3 O5 1.84(4) 3_445 ?
Zn3 O5A 2.36(7) 3_445 ?
Zn3 O6A 2.05(7) 3_445 ?
Zn3 C27A 2.57(4) 3_445 ?
Zn4 O2 2.13(2) 3_545 ?
Zn4 O18 2.13(2) 3_455 ?
Zn4 O8 2.14(2) . ?
Zn4 O9 2.15(2) . ?
Zn4 O10 2.06(2) . ?
Zn4 O16 2.09(2) 3_455 ?
Zn5 O18 2.046(18) 3_455 ?
Zn5 O11 1.94(2) . ?
Zn5 O12 2.04(3) 3 ?
Zn5 N13 1.94(3) 3_455 ?
Zn6 N8 2.09(2) . ?
Zn6 N9 2.08(3) . ?
Zn6 N10 2.07(2) . ?
Zn6 N11 2.07(2) . ?
Zn6 N14 2.17(2) 2_655 ?
Zn7 O18 1.96(2) . ?
Zn7 O14 1.96(2) 3 ?
Zn7 O17 1.93(2) . ?
Zn7 N12 2.00(2) . ?
O1 C5 1.266(13) . ?
O2 C5 1.255(13) . ?
O3 C50 1.246(14) . ?
O4 C50 1.248(14) . ?
O7 C41 1.274(14) . ?
O18 H18 1.0000 . ?
O8 C41 1.247(13) . ?
O9 H9 1.0000 . ?
O10 C53 1.249(13) . ?
O11 C53 1.263(13) . ?
O12 C98 1.263(14) . ?
O13 C98 1.250(13) . ?
O14 C93 1.254(14) . ?
O15 C93 1.254(14) . ?
O16 C84 1.247(13) . ?
O17 C84 1.260(13) . ?
N1 N2 1.27(4) . ?
N1 C2 1.30(4) . ?
N2 C3 1.30(5) . ?
N3 C2 1.43(4) . ?
N3 C3 1.27(5) . ?
N4 C33 1.37(5) . ?
N4 C36 1.34(4) . ?
N5 C11 1.46(4) . ?
N5 C14 1.37(4) . ?
N6 C16 1.46(4) . ?
N6 C19 1.41(4) . ?
N7 C28 1.40(4) . ?
N7 C31 1.35(4) . ?
N8 C61 1.41(4) . ?
N8 C64 1.31(4) . ?
N9 C66 1.31(4) . ?
N9 C69 1.31(4) . ?
N10 C71 1.42(4) . ?
N10 C74 1.30(4) . ?
N11 C76 1.40(4) . ?
N11 C79 1.39(3) . ?
N12 N13 1.45(3) . ?
N12 C103 1.30(4) . ?
N13 C102 1.44(4) . ?
N14 C102 1.22(4) . ?
N14 C103 1.42(4) . ?
C1 H1A 0.9800 . ?
C1 H1B 0.9800 . ?
C1 H1C 0.9800 . ?
C1 C2 1.510(14) . ?
C3 C4 1.497(14) . ?
C4 H4A 0.9800 . ?
C4 H4B 0.9800 . ?
C4 H4C 0.9800 . ?
C5 C6 1.499(13) . ?
C9 C8 1.3900 . ?
C9 C51 1.3900 . ?
C9 C10 1.49(4) . ?
C8 H8 0.9500 . ?
C8 C7 1.3900 . ?
C7 H7 0.9500 . ?
C7 C6 1.3900 . ?
C6 C52 1.3900 . ?
C52 H52 0.9500 . ?
C52 C51 1.3900 . ?
C51 H51 0.9500 . ?
C10 C11 1.49(4) . ?
C10 C36 1.32(5) . ?
C11 C12 1.39(5) . ?
C12 H12A 0.9900 . ?
C12 H12B 0.9900 . ?
C12 C13 1.47(5) . ?
C13 H13A 0.9900 . ?
C13 H13B 0.9900 . ?
C13 C14 1.39(5) . ?
C14 C15 1.25(5) . ?
C15 C16 1.41(5) . ?
C15 C44 1.49(4) . ?
C16 C17 1.52(4) . ?
C17 H17 0.9500 . ?
C17 C18 1.41(5) . ?
C18 H18A 0.9500 . ?
C18 C19 1.38(4) . ?
C19 C20 1.37(5) . ?
C20 C28 1.47(5) . ?
C20 C21 1.50(4) . ?
C20 C21A 1.49(5) . ?
C28 C29 1.50(5) . ?
C29 H29 0.9500 . ?
C29 C30 1.31(5) . ?
C30 H30 0.9500 . ?
C30 C31 1.42(5) . ?
C31 C32 1.33(5) . ?
C32 C33 1.38(5) . ?
C32 C37 1.54(4) . ?
C33 C34 1.48(5) . ?
C34 H34 0.9500 . ?
C34 C35 1.37(5) . ?
C35 H35 0.9500 . ?
C35 C36 1.34(5) . ?
C37 C38 1.3900 . ?
C37 C43 1.3900 . ?
C38 H38 0.9500 . ?
C38 C39 1.3900 . ?
C39 H39 0.9500 . ?
C39 C40 1.3900 . ?
C40 C42 1.3900 . ?
C40 C41 1.506(13) . ?
C42 H42 0.9500 . ?
C42 C43 1.3900 . ?
C43 H43 0.9500 . ?
C44 C45 1.3900 . ?
C44 C49 1.3900 . ?
C45 H45 0.9500 . ?
C45 C46 1.3900 . ?
C46 H46 0.9500 . ?
C46 C47 1.3900 . ?
C47 C48 1.3900 . ?
C47 C50 1.503(14) . ?
C48 H48 0.9500 . ?
C48 C49 1.3900 . ?
C49 H49 0.9500 . ?
C53 C54 1.498(13) . ?
C55 H55 0.9500 . ?
C55 C56 1.3900 . ?
C55 C54 1.3900 . ?
C56 H56 0.9500 . ?
C56 C57 1.3900 . ?
C57 C58 1.3900 . ?
C57 C60 1.53(3) . ?
C58 H58 0.9500 . ?
C58 C59 1.3900 . ?
C59 H59 0.9500 . ?
C59 C54 1.3900 . ?
C60 C61 1.46(4) . ?
C60 C79 1.42(4) . ?
C61 C62 1.43(4) . ?
C62 H62 0.9500 . ?
C62 C63 1.32(4) . ?
C63 H63 0.9500 . ?
C63 C64 1.44(4) . ?
C64 C65 1.40(4) . ?
C65 C66 1.42(5) . ?
C65 C94 1.54(3) . ?
C66 C67 1.52(4) . ?
C67 H67 0.9500 . ?
C67 C68 1.32(5) . ?
C68 H68 0.9500 . ?
C68 C69 1.36(5) . ?
C69 C70 1.36(4) . ?
C70 C71 1.55(4) . ?
C70 C87 1.51(3) . ?
C71 C72 1.48(4) . ?
C72 H72 0.9500 . ?
C72 C73 1.22(5) . ?
C73 H73 0.9500 . ?
C73 C74 1.44(4) . ?
C74 C75 1.33(4) . ?
C75 C76 1.50(3) . ?
C75 C80 1.53(3) . ?
C76 C77 1.53(4) . ?
C77 H77 0.9500 . ?
C77 C78 1.37(4) . ?
C78 H78 0.9500 . ?
C78 C79 1.42(4) . ?
C81 H81 0.9500 . ?
C81 C82 1.3900 . ?
C81 C80 1.3900 . ?
C82 H82 0.9500 . ?
C82 C83 1.3900 . ?
C83 C85 1.3900 . ?
C83 C84 1.500(13) . ?
C85 H85 0.9500 . ?
C85 C86 1.3900 . ?
C86 H86 0.9500 . ?
C86 C80 1.3900 . ?
C88 H88 0.9500 . ?
C88 C87 1.3900 . ?
C88 C89 1.3900 . ?
C87 C92 1.3900 . ?
C92 H92 0.9500 . ?
C92 C91 1.3900 . ?
C91 H91 0.9500 . ?
C91 C90 1.3900 . ?
C90 C89 1.3900 . ?
C90 C93 1.504(13) . ?
C89 H89 0.9500 . ?
C95 H95 0.9500 . ?
C95 C96 1.3900 . ?
C95 C94 1.3900 . ?
C96 H96 0.9500 . ?
C96 C97 1.3900 . ?
C97 C99 1.3900 . ?
C97 C98 1.499(13) . ?
C99 H99 0.9500 . ?
C99 C100 1.3900 . ?
C100 H100 0.9500 . ?
C100 C94 1.3900 . ?
C101 H10A 0.9800 . ?
C101 H10B 0.9800 . ?
C101 H10C 0.9800 . ?
C101 C102 1.498(14) . ?
C103 C104 1.498(14) . ?
C104 H10D 0.9800 . ?
C104 H10E 0.9800 . ?
C104 H10F 0.9800 . ?
O5 C27 1.253(15) . ?
O6 C27 1.251(14) . ?
C21 C22 1.3900 . ?
C21 C26 1.3900 . ?
C22 H22 0.9500 . ?
C22 C23 1.3900 . ?
C23 H23 0.9500 . ?
C23 C24 1.3900 . ?
C24 C25 1.3900 . ?
C24 C27 1.501(14) . ?
C25 H25 0.9500 . ?
C25 C26 1.3900 . ?
C26 H26 0.9500 . ?
O5A C27A 1.252(15) . ?
O6A C27A 1.255(15) . ?
C21A C22A 1.3900 . ?
C21A C26A 1.3900 . ?
C22A H22A 0.9500 . ?
C22A C23A 1.3900 . ?
C23A H23A 0.9500 . ?
C23A C24A 1.3900 . ?
C24A C25A 1.3900 . ?
C24A C27A 1.50(3) . ?
C25A H25A 0.9500 . ?
C25A C26A 1.3900 . ?
C26A H26A 0.9500 . ?
N15 H15A 0.9100 . ?
N15 H15B 0.9100 . ?
N15 C105 1.500(15) . ?
N15 C106 1.499(15) . ?
C105 H10G 0.9800 . ?
C105 H10H 0.9799 . ?
C105 H10I 0.9804 . ?
C106 H10J 0.9799 . ?
C106 H10K 0.9802 . ?
C106 H10L 0.9798 . ?
N16 H16A 0.9100 . ?
N16 H16B 0.9100 . ?
N16 C107 1.504(15) . ?
N16 C108 1.501(15) . ?
C107 H10M 0.9801 . ?
C107 H10N 0.9800 . ?
C107 H10O 0.9799 . ?
C108 H10P 0.9800 . ?
C108 H10Q 0.9800 . ?
C108 H10R 0.9800 . ?

loop_
_geom_torsion_atom_site_label_1
_geom_torsion_atom_site_label_2
_geom_torsion_atom_site_label_3
_geom_torsion_atom_site_label_4
_geom_torsion
_geom_torsion_site_symmetry_1
_geom_torsion_site_symmetry_2
_geom_torsion_site_symmetry_3
_geom_torsion_site_symmetry_4
_geom_torsion_publ_flag
Zn1 O1 C5 O2 -9(6) . . . . ?
Zn1 O1 C5 C6 169(2) . . . . ?
Zn1 O3 C50 O4 1(5) 3 . . . ?
Zn1 O3 C50 C47 -172(3) 3 . . . ?
Zn1 O4 C50 O3 -1(4) 3 . . . ?
Zn1 O4 C50 C47 173(3) 3 . . . ?
Zn1 N2 C3 N3 175(2) . . . . ?
Zn1 N2 C3 C4 -17(5) . . . . ?
Zn2 N3 C2 N1 -173(2) 2_556 . . . ?
Zn2 N3 C2 C1 16(4) 2_556 . . . ?
Zn2 N3 C3 N2 169(2) 2_556 . . . ?
Zn2 N3 C3 C4 1(6) 2_556 . . . ?
Zn2 N4 C33 C32 6(6) . . . . ?
Zn2 N4 C33 C34 174(2) . . . . ?
Zn2 N4 C36 C10 6(6) . . . . ?
Zn2 N4 C36 C35 179(3) . . . . ?
Zn2 N5 C11 C10 -40(4) . . . . ?
Zn2 N5 C11 C12 154(3) . . . . ?
Zn2 N5 C14 C13 -155(2) . . . . ?
Zn2 N5 C14 C15 37(5) . . . . ?
Zn2 N6 C16 C15 4(4) . . . . ?
Zn2 N6 C16 C17 179(2) . . . . ?
Zn2 N6 C19 C18 178(2) . . . . ?
Zn2 N6 C19 C20 -14(5) . . . . ?
Zn2 N7 C28 C20 -28(5) . . . . ?
Zn2 N7 C28 C29 161(2) . . . . ?
Zn2 N7 C31 C30 -162(2) . . . . ?
Zn2 N7 C31 C32 20(5) . . . . ?
Zn3 O7 C41 O8 -7(6) . . . . ?
Zn3 O7 C41 C40 177(2) . . . . ?
Zn3 N1 N2 Zn1 14.7(18) 3_455 . . . ?
Zn3 N1 N2 C3 -174(2) 3_455 . . . ?
Zn3 N1 C2 N3 171(2) 3_455 . . . ?
Zn3 N1 C2 C1 -18(4) 3_455 . . . ?
Zn3 O5 C27 O6 8(7) 3 . . . ?
Zn3 O5 C27 C24 177(4) 3 . . . ?
Zn3 O5A C27A O6A 8(9) 3 . . . ?
Zn3 O5A C27A C24A -173(8) 3 . . . ?
Zn3 O6A C27A O5A -9(11) 3 . . . ?
Zn3 O6A C27A C24A 172(9) 3 . . . ?
Zn4 O2 C5 O1 -20(6) 3_455 . . . ?
Zn4 O2 C5 C6 162(3) 3_455 . . . ?
Zn4 O8 C41 O7 36(6) . . . . ?
Zn4 O8 C41 C40 -148(3) . . . . ?
Zn4 O10 C53 O11 -21(6) . . . . ?
Zn4 O10 C53 C54 147(3) . . . . ?
Zn4 O16 C84 O17 19(6) 3_545 . . . ?
Zn4 O16 C84 C83 -151(2) 3_545 . . . ?
Zn5 O11 C53 O10 -26(5) . . . . ?
Zn5 O11 C53 C54 166(2) . . . . ?
Zn5 O12 C98 O13 11(4) 3_445 . . . ?
Zn5 O12 C98 C97 -173(2) 3_445 . . . ?
Zn5 N13 C102 N14 -178(3) 3_545 . . . ?
Zn5 N13 C102 C101 -2(5) 3_545 . . . ?
Zn6 N8 C61 C60 -31(4) . . . . ?
Zn6 N8 C61 C62 152(2) . . . . ?
Zn6 N8 C64 C63 -151(2) . . . . ?
Zn6 N8 C64 C65 27(5) . . . . ?
Zn6 N9 C66 C65 -1(5) . . . . ?
Zn6 N9 C66 C67 176(2) . . . . ?
Zn6 N9 C69 C68 178(3) . . . . ?
Zn6 N9 C69 C70 2(5) . . . . ?
Zn6 N10 C71 C70 -17(4) . . . . ?
Zn6 N10 C71 C72 156(2) . . . . ?
Zn6 N10 C74 C73 -157(3) . . . . ?
Zn6 N10 C74 C75 20(5) . . . . ?
Zn6 N11 C76 C75 13(4) . . . . ?
Zn6 N11 C76 C77 180(2) . . . . ?
Zn6 N11 C79 C60 4(5) . . . . ?
Zn6 N11 C79 C78 175(2) . . . . ?
Zn6 N14 C102 N13 173(2) 2_655 . . . ?
Zn6 N14 C102 C101 -2(5) 2_655 . . . ?
Zn6 N14 C103 N12 -175(2) 2_655 . . . ?
Zn6 N14 C103 C104 11(4) 2_655 . . . ?
Zn7 O14 C93 O15 -3(4) 3_445 . . . ?
Zn7 O14 C93 C90 -177.5(19) 3_445 . . . ?
Zn7 O17 C84 O16 12(5) . . . . ?
Zn7 O17 C84 C83 -178(2) . . . . ?
Zn7 N12 N13 Zn5 5.5(17) . . . 3_545 ?
Zn7 N12 N13 C102 -175.3(19) . . . . ?
Zn7 N12 C103 N14 172(2) . . . . ?
Zn7 N12 C103 C104 -13(5) . . . . ?
O1 C5 C6 C7 -24(4) . . . . ?
O1 C5 C6 C52 151(3) . . . . ?
O2 C5 C6 C7 153(3) . . . . ?
O2 C5 C6 C52 -31(4) . . . . ?
O10 C53 C54 C55 -26(4) . . . . ?
O10 C53 C54 C59 158(2) . . . . ?
O11 C53 C54 C55 143(3) . . . . ?
O11 C53 C54 C59 -33(4) . . . . ?
N1 N2 C3 N3 6(3) . . . . ?
N1 N2 C3 C4 175(3) . . . . ?
N2 N1 C2 N3 4(2) . . . . ?
N2 N1 C2 C1 175(3) . . . . ?
N4 C33 C34 C35 12(4) . . . . ?
N5 C11 C12 C13 -2(4) . . . . ?
N5 C14 C15 C16 -10(7) . . . . ?
N5 C14 C15 C44 173(3) . . . . ?
N6 C16 C17 C18 1(4) . . . . ?
N6 C19 C20 C28 24(6) . . . . ?
N6 C19 C20 C21 -174(3) . . . . ?
N6 C19 C20 C21A -163(4) . . . . ?
N7 C28 C29 C30 1(4) . . . . ?
N7 C31 C32 C33 -8(7) . . . . ?
N7 C31 C32 C37 -178(3) . . . . ?
N8 C61 C62 C63 -1(4) . . . . ?
N8 C64 C65 C66 -3(5) . . . . ?
N8 C64 C65 C94 -174(3) . . . . ?
N9 C66 C67 C68 2(4) . . . . ?
N9 C69 C70 C71 8(6) . . . . ?
N9 C69 C70 C87 -163(3) . . . . ?
N10 C71 C72 C73 10(4) . . . . ?
N10 C74 C75 C76 4(5) . . . . ?
N10 C74 C75 C80 175(3) . . . . ?
N11 C76 C77 C78 3(4) . . . . ?
N12 N13 C102 N14 3(3) . . . . ?
N12 N13 C102 C101 179(2) . . . . ?
N13 N12 C103 N14 2(2) . . . . ?
N13 N12 C103 C104 176(2) . . . . ?
C2 N1 N2 Zn1 -177(2) . . . . ?
C2 N1 N2 C3 -6(2) . . . . ?
C2 N3 C3 N2 -4(3) . . . . ?
C2 N3 C3 C4 -172(4) . . . . ?
C3 N3 C2 N1 0(3) . . . . ?
C3 N3 C2 C1 -171(3) . . . . ?
C5 C6 C52 C51 -176(3) . . . . ?
C9 C8 C7 C6 0.0 . . . . ?
C9 C10 C11 N5 -165(3) . . . . ?
C9 C10 C11 C12 -4(6) . . . . ?
C9 C10 C36 N4 -173(3) . . . . ?
C9 C10 C36 C35 14(6) . . . . ?
C8 C9 C51 C52 0.0 . . . . ?
C8 C9 C10 C11 -111(3) . . . . ?
C8 C9 C10 C36 56(4) . . . . ?
C8 C7 C6 C5 175(3) . . . . ?
C8 C7 C6 C52 0.0 . . . . ?
C7 C6 C52 C51 0.0 . . . . ?
C6 C52 C51 C9 0.0 . . . . ?
C51 C9 C8 C7 0.0 . . . . ?
C51 C9 C10 C11 74(3) . . . . ?
C51 C9 C10 C36 -120(4) . . . . ?
C10 C9 C8 C7 -175(3) . . . . ?
C10 C9 C51 C52 175(3) . . . . ?
C10 C11 C12 C13 -166(4) . . . . ?
C11 N5 C14 C13 -9(4) . . . . ?
C11 N5 C14 C15 -178(4) . . . . ?
C11 C10 C36 N4 -9(7) . . . . ?
C11 C10 C36 C35 178(4) . . . . ?
C11 C12 C13 C14 -3(5) . . . . ?
C12 C13 C14 N5 8(4) . . . . ?
C12 C13 C14 C15 177(4) . . . . ?
C13 C14 C15 C16 -177(4) . . . . ?
C13 C14 C15 C44 6(6) . . . . ?
C14 N5 C11 C10 173(3) . . . . ?
C14 N5 C11 C12 7(4) . . . . ?
C14 C15 C16 N6 -12(6) . . . . ?
C14 C15 C16 C17 175(4) . . . . ?
C14 C15 C44 C45 -56(5) . . . . ?
C14 C15 C44 C49 120(4) . . . . ?
C15 C16 C17 C18 175(4) . . . . ?
C15 C44 C45 C46 176(3) . . . . ?
C15 C44 C49 C48 -176(3) . . . . ?
C16 N6 C19 C18 -5(3) . . . . ?
C16 N6 C19 C20 163(4) . . . . ?
C16 C15 C44 C45 126(3) . . . . ?
C16 C15 C44 C49 -58(3) . . . . ?
C16 C17 C18 C19 -4(4) . . . . ?
C17 C18 C19 N6 6(4) . . . . ?
C17 C18 C19 C20 -163(3) . . . . ?
C18 C19 C20 C28 -169(3) . . . . ?
C18 C19 C20 C21 -7(6) . . . . ?
C18 C19 C20 C21A 4(6) . . . . ?
C19 N6 C16 C15 -172(3) . . . . ?
C19 N6 C16 C17 2(3) . . . . ?
C19 C20 C28 N7 -1(6) . . . . ?
C19 C20 C28 C29 167(4) . . . . ?
C19 C20 C21 C22 -114(4) . . . . ?
C19 C20 C21 C26 72(5) . . . . ?
C19 C20 C21A C22A -108(6) . . . . ?
C19 C20 C21A C26A 70(5) . . . . ?
C20 C28 C29 C30 -168(4) . . . . ?
C20 C21 C22 C23 -173(5) . . . . ?
C20 C21 C26 C25 174(5) . . . . ?
C20 C21A C22A C23A 177(8) . . . . ?
C20 C21A C26A C25A -178(7) . . . . ?
C28 N7 C31 C30 0(4) . . . . ?
C28 N7 C31 C32 -178(4) . . . . ?
C28 C20 C21 C22 49(5) . . . . ?
C28 C20 C21 C26 -124(4) . . . . ?
C28 C20 C21A C22A 66(7) . . . . ?
C28 C20 C21A C26A -116(4) . . . . ?
C28 C29 C30 C31 -2(5) . . . . ?
C29 C30 C31 N7 1(5) . . . . ?
C29 C30 C31 C32 179(4) . . . . ?
C30 C31 C32 C33 175(4) . . . . ?
C30 C31 C32 C37 5(6) . . . . ?
C31 N7 C28 C20 170(3) . . . . ?
C31 N7 C28 C29 -1(4) . . . . ?
C31 C32 C33 N4 -7(7) . . . . ?
C31 C32 C33 C34 -173(4) . . . . ?
C31 C32 C37 C38 125(3) . . . . ?
C31 C32 C37 C43 -60(4) . . . . ?
C32 C33 C34 C35 180(4) . . . . ?
C32 C37 C38 C39 175(3) . . . . ?
C32 C37 C43 C42 -175(3) . . . . ?
C33 N4 C36 C10 -173(4) . . . . ?
C33 N4 C36 C35 0(5) . . . . ?
C33 C32 C37 C38 -46(4) . . . . ?
C33 C32 C37 C43 129(3) . . . . ?
C33 C34 C35 C36 -11(4) . . . . ?
C34 C35 C36 N4 8(5) . . . . ?
C34 C35 C36 C10 -179(4) . . . . ?
C36 N4 C33 C32 -175(4) . . . . ?
C36 N4 C33 C34 -7(4) . . . . ?
C36 C10 C11 N5 29(6) . . . . ?
C36 C10 C11 C12 -170(4) . . . . ?
C37 C32 C33 N4 163(3) . . . . ?
C37 C32 C33 C34 -3(6) . . . . ?
C37 C38 C39 C40 0.0 . . . . ?
C38 C37 C43 C42 0.0 . . . . ?
C38 C39 C40 C42 0.0 . . . . ?
C38 C39 C40 C41 -179(3) . . . . ?
C39 C40 C42 C43 0.0 . . . . ?
C39 C40 C41 O7 10(4) . . . . ?
C39 C40 C41 O8 -167(3) . . . . ?
C40 C42 C43 C37 0.0 . . . . ?
C42 C40 C41 O7 -169(3) . . . . ?
C42 C40 C41 O8 14(4) . . . . ?
C43 C37 C38 C39 0.0 . . . . ?
C41 C40 C42 C43 179(3) . . . . ?
C44 C15 C16 N6 165(3) . . . . ?
C44 C15 C16 C17 -8(5) . . . . ?
C44 C45 C46 C47 0.0 . . . . ?
C45 C44 C49 C48 0.0 . . . . ?
C45 C46 C47 C48 0.0 . . . . ?
C45 C46 C47 C50 176(3) . . . . ?
C46 C47 C48 C49 0.0 . . . . ?
C46 C47 C50 O3 -1(5) . . . . ?
C46 C47 C50 O4 -175(4) . . . . ?
C47 C48 C49 C44 0.0 . . . . ?
C48 C47 C50 O3 175(3) . . . . ?
C48 C47 C50 O4 1(5) . . . . ?
C49 C44 C45 C46 0.0 . . . . ?
C50 C47 C48 C49 -176(3) . . . . ?
C55 C56 C57 C58 0.0 . . . . ?
C55 C56 C57 C60 -178(2) . . . . ?
C56 C55 C54 C53 -176(2) . . . . ?
C56 C55 C54 C59 0.0 . . . . ?
C56 C57 C58 C59 0.0 . . . . ?
C56 C57 C60 C61 58(3) . . . . ?
C56 C57 C60 C79 -116(3) . . . . ?
C57 C58 C59 C54 0.0 . . . . ?
C57 C60 C61 N8 -165(3) . . . . ?
C57 C60 C61 C62 12(5) . . . . ?
C57 C60 C79 N11 179(3) . . . . ?
C57 C60 C79 C78 9(5) . . . . ?
C58 C57 C60 C61 -120(3) . . . . ?
C58 C57 C60 C79 66(3) . . . . ?
C58 C59 C54 C53 176(2) . . . . ?
C58 C59 C54 C55 0.0 . . . . ?
C54 C55 C56 C57 0.0 . . . . ?
C60 C57 C58 C59 178(2) . . . . ?
C60 C61 C62 C63 -178(4) . . . . ?
C61 N8 C64 C63 2(4) . . . . ?
C61 N8 C64 C65 180(3) . . . . ?
C61 C60 C79 N11 6(6) . . . . ?
C61 C60 C79 C78 -164(4) . . . . ?
C61 C62 C63 C64 3(4) . . . . ?
C62 C63 C64 N8 -3(4) . . . . ?
C62 C63 C64 C65 179(3) . . . . ?
C63 C64 C65 C66 175(3) . . . . ?
C63 C64 C65 C94 3(5) . . . . ?
C64 N8 C61 C60 177(3) . . . . ?
C64 N8 C61 C62 0(4) . . . . ?
C64 C65 C66 N9 -11(6) . . . . ?
C64 C65 C66 C67 172(3) . . . . ?
C64 C65 C94 C95 -69(3) . . . . ?
C64 C65 C94 C100 113(3) . . . . ?
C65 C66 C67 C68 178(4) . . . . ?
C66 N9 C69 C68 -10(4) . . . . ?
C66 N9 C69 C70 174(4) . . . . ?
C66 C65 C94 C95 118(3) . . . . ?
C66 C65 C94 C100 -59(3) . . . . ?
C66 C67 C68 C69 -8(5) . . . . ?
C67 C68 C69 N9 12(5) . . . . ?
C67 C68 C69 C70 -171(3) . . . . ?
C68 C69 C70 C71 -168(3) . . . . ?
C68 C69 C70 C87 21(5) . . . . ?
C69 N9 C66 C65 -172(3) . . . . ?
C69 N9 C66 C67 5(4) . . . . ?
C69 C70 C71 N10 0(5) . . . . ?
C69 C70 C71 C72 -171(3) . . . . ?
C69 C70 C87 C88 44(4) . . . . ?
C69 C70 C87 C92 -124(3) . . . . ?
C70 C71 C72 C73 -178(4) . . . . ?
C70 C87 C92 C91 169(3) . . . . ?
C71 N10 C74 C73 10(4) . . . . ?
C71 N10 C74 C75 -173(3) . . . . ?
C71 C70 C87 C88 -128(2) . . . . ?
C71 C70 C87 C92 63(3) . . . . ?
C71 C72 C73 C74 -4(5) . . . . ?
C72 C73 C74 N10 -4(5) . . . . ?
C72 C73 C74 C75 179(3) . . . . ?
C73 C74 C75 C76 -179(3) . . . . ?
C73 C74 C75 C80 -8(5) . . . . ?
C74 N10 C71 C70 175(3) . . . . ?
C74 N10 C71 C72 -11(3) . . . . ?
C74 C75 C76 N11 -21(5) . . . . ?
C74 C75 C76 C77 174(3) . . . . ?
C74 C75 C80 C81 126(3) . . . . ?
C74 C75 C80 C86 -51(4) . . . . ?
C75 C76 C77 C78 171(3) . . . . ?
C76 N11 C79 C60 -180(3) . . . . ?
C76 N11 C79 C78 -8(4) . . . . ?
C76 C75 C80 C81 -62(3) . . . . ?
C76 C75 C80 C86 121(2) . . . . ?
C76 C77 C78 C79 -8(4) . . . . ?
C77 C78 C79 N11 10(5) . . . . ?
C77 C78 C79 C60 -178(4) . . . . ?
C79 N11 C76 C75 -164(3) . . . . ?
C79 N11 C76 C77 3(3) . . . . ?
C79 C60 C61 N8 8(5) . . . . ?
C79 C60 C61 C62 -175(3) . . . . ?
C81 C82 C83 C85 0.0 . . . . ?
C81 C82 C83 C84 177(2) . . . . ?
C82 C81 C80 C75 -177(3) . . . . ?
C82 C81 C80 C86 0.0 . . . . ?
C82 C83 C85 C86 0.0 . . . . ?
C82 C83 C84 O16 -166(2) . . . . ?
C82 C83 C84 O17 23(4) . . . . ?
C83 C85 C86 C80 0.0 . . . . ?
C85 C83 C84 O16 10(4) . . . . ?
C85 C83 C84 O17 -160(2) . . . . ?
C85 C86 C80 C75 177(2) . . . . ?
C85 C86 C80 C81 0.0 . . . . ?
C80 C75 C76 N11 167(3) . . . . ?
C80 C75 C76 C77 2(4) . . . . ?
C80 C81 C82 C83 0.0 . . . . ?
C84 C83 C85 C86 -176(3) . . . . ?
C88 C87 C92 C91 0.0 . . . . ?
C87 C70 C71 N10 173(3) . . . . ?
C87 C70 C71 C72 2(5) . . . . ?
C87 C88 C89 C90 0.0 . . . . ?
C87 C92 C91 C90 0.0 . . . . ?
C92 C91 C90 C89 0.0 . . . . ?
C92 C91 C90 C93 -179(3) . . . . ?
C91 C90 C89 C88 0.0 . . . . ?
C91 C90 C93 O14 161(2) . . . . ?
C91 C90 C93 O15 -13(4) . . . . ?
C89 C88 C87 C70 -168(3) . . . . ?
C89 C88 C87 C92 0.0 . . . . ?
C89 C90 C93 O14 -18(4) . . . . ?
C89 C90 C93 O15 168(3) . . . . ?
C93 C90 C89 C88 179(3) . . . . ?
C95 C96 C97 C99 0.0 . . . . ?
C95 C96 C97 C98 173(3) . . . . ?
C96 C95 C94 C65 -177(2) . . . . ?
C96 C95 C94 C100 0.0 . . . . ?
C96 C97 C99 C100 0.0 . . . . ?
C96 C97 C98 O12 2(4) . . . . ?
C96 C97 C98 O13 177(3) . . . . ?
C97 C99 C100 C94 0.0 . . . . ?
C99 C97 C98 O12 176(3) . . . . ?
C99 C97 C98 O13 -9(4) . . . . ?
C99 C100 C94 C65 177(2) . . . . ?
C99 C100 C94 C95 0.0 . . . . ?
C94 C65 C66 N9 161(3) . . . . ?
C94 C65 C66 C67 -16(5) . . . . ?
C94 C95 C96 C97 0.0 . . . . ?
C98 C97 C99 C100 -174(2) . . . . ?
C102 N14 C103 N12 0(3) . . . . ?
C102 N14 C103 C104 -174(3) . . . . ?
C103 N12 N13 Zn5 178(2) . . . 3_545 ?
C103 N12 N13 C102 -2(2) . . . . ?
C103 N14 C102 N13 -2(3) . . . . ?
C103 N14 C102 C101 -178(3) . . . . ?
C21 C20 C28 N7 -164(4) . . . . ?
C21 C20 C28 C29 5(6) . . . . ?
C21 C22 C23 C24 0.0 . . . . ?
C22 C21 C26 C25 0.0 . . . . ?
C22 C23 C24 C25 0.0 . . . . ?
C22 C23 C24 C27 -168(4) . . . . ?
C23 C24 C25 C26 0.0 . . . . ?
C23 C24 C27 O5 164(5) . . . . ?
C23 C24 C27 O6 -30(8) . . . . ?
C24 C25 C26 C21 0.0 . . . . ?
C25 C24 C27 O5 -5(7) . . . . ?
C25 C24 C27 O6 161(5) . . . . ?
C26 C21 C22 C23 0.0 . . . . ?
C27 C24 C25 C26 169(4) . . . . ?
C21A C20 C28 N7 -174(5) . . . . ?
C21A C20 C28 C29 -6(7) . . . . ?
C21A C22A C23A C24A 0.0 . . . . ?
C22A C21A C26A C25A 0.0 . . . . ?
C22A C23A C24A C25A 0.0 . . . . ?
C22A C23A C24A C27A -176(7) . . . . ?
C23A C24A C25A C26A 0.0 . . . . ?
C23A C24A C27A O5A 172(7) . . . . ?
C23A C24A C27A O6A -9(12) . . . . ?
C24A C25A C26A C21A 0.0 . . . . ?
C25A C24A C27A O5A -4(13) . . . . ?
C25A C24A C27A O6A 175(8) . . . . ?
C26A C21A C22A C23A 0.0 . . . . ?
C27A C24A C25A C26A 175(9) . . . . ?

loop_
_platon_squeeze_void_nr
_platon_squeeze_void_average_x
_platon_squeeze_void_average_y
_platon_squeeze_void_average_z
_platon_squeeze_void_volume
_platon_squeeze_void_count_electrons
_platon_squeeze_void_content
1 0.000 0.070 0.498 3243 836 ' '
2 0.500 0.571 0.282 3233 834 ' '

loop_
_twin_individual_id
_twin_individual_mass_fraction_refined
1 0.355(4)
2 0.351(3)
3 0.294(3)
